data_4133293
loop_
_publ_author_name
'Mart\'inez-Mart\'inez, Antonio J'
'Tegner, Bengt E.'
'McKay, Alasdair I.'
'Bukvic, Alexander J.'
'Rees, Nicholas H.'
'Tizzard, Graham J.'
'Coles, Simon J.'
'Warren, Mark R.'
'Macgregor, Stuart A.'
'Weller, Andrew S.'

_publ_section_title
;
 Modulation of \s-Alkane Interactions in
 [Rh(L<sub>2</sub>)(alkane)]<sup>+</sup> Solid-State Molecular
 Organometallic (SMOM) Systems by Variation of the Chelating Phosphine and
 Alkane: Access to \h<sup>2</sup>,\h<sup>2</sup>-\s-Alkane Rh(I),
 \h<sup>1</sup>-\s-Alkane Rh(III) Complexes, and Alkane Encapsulation.
;
_journal_issue 44
_journal_name_full 'Journal of the American Chemical Society'
_journal_page_first 14958
_journal_page_last 14970
_journal_paper_doi 10.1021/jacs.8b09364
_journal_volume 140
_journal_year 2018
_chemical_formula_moiety '0.5(C34 H58 P2 Rh), 0.25(C132 H140 B2 F48 P4 Rh2), 0.5(C32 H12 B F24)'
_chemical_formula_sum 'C66 H70 B F24 P2 Rh'
_chemical_formula_weight 1494.88
_space_group_crystal_system monoclinic
_space_group_IT_number 14
_space_group_name_Hall '-P 2ybc'
_space_group_name_H-M_alt 'P 1 21/c 1'
_atom_sites_solution_hydrogens mixed
_atom_sites_solution_primary dual
_audit_creation_date 2018-08-29
_audit_creation_method
;
Olex2 1.2
(compiled 2018.05.29 svn.r3508 for OlexSys, GUI svn.r5506)
;
_cell_angle_alpha 90
_cell_angle_beta 94.0077(9)
_cell_angle_gamma 90
_cell_formula_units_Z 8
_cell_length_a 19.5269(2)
_cell_length_b 34.2076(4)
_cell_length_c 20.0095(2)
_cell_measurement_reflns_used 25557
_cell_measurement_temperature 150.01(10)
_cell_measurement_theta_max 76.3010
_cell_measurement_theta_min 3.4590
_cell_volume 13333.0(2)
_computing_cell_refinement 'CrysAlisPro 1.171.39.34b (Rigaku OD, 2017)'
_computing_data_collection 'CrysAlisPro 1.171.39.34b (Rigaku OD, 2017)'
_computing_data_reduction 'CrysAlisPro 1.171.39.34b (Rigaku OD, 2017)'
_computing_molecular_graphics 'Olex2 (Dolomanov et al., 2009)'
_computing_publication_material 'Olex2 (Dolomanov et al., 2009)'
_computing_structure_refinement 'ShelXL (Sheldrick, 2015)'
_computing_structure_solution 'ShelXT (Sheldrick, 2015)'
_diffrn_ambient_environment N~2~
_diffrn_ambient_temperature 150.01(10)
_diffrn_detector 'CCD plate'
_diffrn_detector_area_resol_mean 10.5035
_diffrn_detector_type Atlas
_diffrn_measured_fraction_theta_full 0.999
_diffrn_measured_fraction_theta_max 0.987
_diffrn_measurement_details
;
List of Runs (angles in degrees, time in seconds):

  # Type    Start    End  Width  t~exp~   \w     \q     \k     \f   Frames
--------------------------------------------------------------------------
  1  \w     24.00  51.00   1.00    4.00    --   41.65-125.00  30.00   27
  2  \w     35.00  85.00   1.00    4.00    --   41.65-125.00 -30.00   50
  3  \w   -128.00  32.00   1.00    4.00    --  -41.65   0.00  30.00  160
  4  \w     76.00 138.00   1.00   16.00    --  111.00 -61.00-120.00   62
  5  \w    108.00 133.00   1.00   16.00    --  111.00 -77.00-120.00   25
  6  \w     88.00 132.00   1.00   16.00    --  111.00 -15.00 -30.00   44
  7  \w     88.00 177.00   1.00   16.00    --  111.00  30.00 -60.00   89
  8  \w    147.00 173.00   1.00   16.00    --  111.00  61.00   0.00   26
  9  \w    120.00 153.00   1.00   16.00    --  111.00 -15.00  60.00   33
 10  \w    133.00 161.00   1.00   16.00    --  111.00  45.00 150.00   28
 11  \w     91.00 123.00   1.00   16.00    --  111.00  45.00 150.00   32
 12  \w     88.00 144.00   1.00   16.00    --  111.00  61.00   0.00   56
 13  \w     52.00  91.00   1.00   16.00    --  111.00 -30.00-120.00   39
 14  \w     67.00 100.00   1.00   16.00    --  111.00 -77.00-120.00   33
 15  \w     47.00  96.00   1.00   16.00    --  111.00 -45.00-180.00   49
 16  \w     43.00  90.00   1.00   16.00    --  111.00 -45.00-120.00   47
 17  \w     41.00  84.00   1.00   16.00    --  111.00 -45.00  30.00   43
 18  \w     72.00 101.00   1.00   16.00    --  111.00 -94.00  60.00   29
 19  \w     40.00  99.00   1.00   16.00    --  111.00 -45.00 120.00   59
 20  \w     40.00  65.00   1.00   16.00    --  111.00 -15.00  60.00   25
 21  \w     31.00  56.00   1.00   16.00    --  111.00 -94.00  60.00   25
;
_diffrn_measurement_device 'four-circle diffractometer'
_diffrn_measurement_device_type 'SuperNova, Dual, Cu at home/near, Atlas'
_diffrn_measurement_method '\w scans'
_diffrn_orient_matrix_type 'CrysAlisPro convention (1999,Acta A55,543-557)'
_diffrn_orient_matrix_UB_11 0.0661086000
_diffrn_orient_matrix_UB_12 0.0237071000
_diffrn_orient_matrix_UB_13 0.0166331000
_diffrn_orient_matrix_UB_21 0.0248866000
_diffrn_orient_matrix_UB_22 -0.0312436000
_diffrn_orient_matrix_UB_23 0.0515943000
_diffrn_orient_matrix_UB_31 0.0356148000
_diffrn_orient_matrix_UB_32 -0.0221163000
_diffrn_orient_matrix_UB_33 -0.0549341000
_diffrn_radiation_monochromator mirror
_diffrn_radiation_probe x-ray
_diffrn_radiation_type CuK\a
_diffrn_radiation_wavelength 1.54184
_diffrn_reflns_av_R_equivalents 0.0311
_diffrn_reflns_av_unetI/netI 0.0320
_diffrn_reflns_Laue_measured_fraction_full 0.999
_diffrn_reflns_Laue_measured_fraction_max 0.987
_diffrn_reflns_limit_h_max 24
_diffrn_reflns_limit_h_min -23
_diffrn_reflns_limit_k_max 42
_diffrn_reflns_limit_k_min -42
_diffrn_reflns_limit_l_max 23
_diffrn_reflns_limit_l_min -25
_diffrn_reflns_number 81469
_diffrn_reflns_point_group_measured_fraction_full 0.999
_diffrn_reflns_point_group_measured_fraction_max 0.987
_diffrn_reflns_theta_full 67.684
_diffrn_reflns_theta_max 76.243
_diffrn_reflns_theta_min 3.525
_diffrn_source 'micro-focus sealed X-ray tube'
_diffrn_source_type 'SuperNova (Cu) X-ray Source'
_exptl_absorpt_coefficient_mu 3.482
_exptl_absorpt_correction_T_max 1.00000
_exptl_absorpt_correction_T_min 0.83543
_exptl_absorpt_correction_type multi-scan
_exptl_absorpt_process_details
;
CrysAlisPro 1.171.39.34b (Rigaku Oxford Diffraction, 2017)
Empirical absorption correction using spherical harmonics,
 implemented in SCALE3 ABSPACK scaling algorithm.
;
_exptl_crystal_colour orange
_exptl_crystal_colour_primary orange
_exptl_crystal_density_diffrn 1.489
_exptl_crystal_description needle
_exptl_crystal_F_000 6096
_exptl_crystal_size_max 0.26
_exptl_crystal_size_mid 0.13
_exptl_crystal_size_min 0.08
_refine_diff_density_max 0.899
_refine_diff_density_min -0.579
_refine_diff_density_rms 0.065
_refine_ls_extinction_method none
_refine_ls_goodness_of_fit_ref 1.028
_refine_ls_hydrogen_treatment mixed
_refine_ls_matrix_type full
_refine_ls_number_parameters 1892
_refine_ls_number_reflns 27584
_refine_ls_number_restraints 828
_refine_ls_restrained_S_all 1.084
_refine_ls_R_factor_all 0.0519
_refine_ls_R_factor_gt 0.0393
_refine_ls_shift/su_max 0.005
_refine_ls_shift/su_mean 0.000
_refine_ls_structure_factor_coef Fsqd
_refine_ls_weighting_details 'w=1/[\s^2^(Fo^2^)+(0.0538P)^2^+8.3149P] where P=(Fo^2^+2Fc^2^)/3'
_refine_ls_weighting_scheme calc
_refine_ls_wR_factor_gt 0.0991
_refine_ls_wR_factor_ref 0.1070
_reflns_Friedel_coverage 0.000
_reflns_number_gt 22341
_reflns_number_total 27584
_reflns_threshold_expression 'I > 2\s(I)'
_cod_data_source_file ja8b09364_si_002.cif
_cod_data_source_block 2-NBD
_cod_database_code 4133293
_shelx_shelxl_version_number 2018/1
_chemical_oxdiff_formula 'C56 H64 Rh1 P2 F24 B1'
_shelx_space_group_comment
;
The symmetry employed for this shelxl refinement is uniquely defined
by the following loop, which should always be used as a source of
symmetry information in preference to the above space-group names.
They are only intended as comments.
;
_shelx_estimated_absorpt_t_max 0.768
_shelx_estimated_absorpt_t_min 0.465
_reflns_odcompleteness_completeness 99.60
_reflns_odcompleteness_iscentric 1
_reflns_odcompleteness_theta 74.33
_olex2_refinement_description
;
1. Fixed Uiso
 At 1.2 times of:
  All C(H) groups, All C(H,H) groups, All F(H) groups
2. Restrained distances
 F9-F7 \\sim F9-F8 \\sim F7-F8 \\sim F8A-F7A \\sim F8A-F9A \\sim F7A-F9A
 with sigma of 0.04
 C48-F9 \\sim C48-F7 \\sim C48-F8 \\sim C48-F8A \\sim C48-F7A \\sim C48-F9A
 with sigma of 0.02
 F46-F48 \\sim F46-F47 \\sim F48-F47 \\sim F48A-F47A \\sim F48A-F46A \\sim
F47A-F46A
 with sigma of 0.04
 C130-F46 \\sim C130-F48 \\sim C130-F47 \\sim C130-F48A \\sim C130-F47A \\sim
C130-F46A
 with sigma of 0.02
 F12-F10 \\sim F12-F11 \\sim F10-F11 \\sim F10A-F12A \\sim F10A-F11A \\sim
F12A-F11A
 with sigma of 0.04
 C49-F12 \\sim C49-F10 \\sim C49-F11 \\sim C49-F10A \\sim C49-F12A \\sim
C49-F11A
 with sigma of 0.02
 F1-F3 \\sim F1-F2 \\sim F3-F2 \\sim F3A-F1A \\sim F3A-F2A \\sim F1A-F2A
 with sigma of 0.04
 C41-F1 \\sim C41-F3 \\sim C41-F2 \\sim C41-F3A \\sim C41-F1A \\sim C41-F2A
 with sigma of 0.02
 F44-F45 \\sim F44-F43 \\sim F45-F43 \\sim F45A-F44A \\sim F45A-F43A \\sim
F44A-F43A
 with sigma of 0.04
 C129-F44 \\sim C129-F45 \\sim C129-F43 \\sim C129-F45A \\sim C129-F44A \\sim
C129-F43A
 with sigma of 0.02
 F37-F39 \\sim F37-F38 \\sim F39-F38 \\sim F37A-F39A \\sim F37A-F38A \\sim
F39A-F38A
 with sigma of 0.04
 C121-F37 \\sim C121-F39 \\sim C121-F38 \\sim C121-F37A \\sim C121-F39A \\sim
C121-F38A
 with sigma of 0.02
3. Uiso/Uaniso restraints and constraints
C48 \\sim F7 \\sim F8 \\sim F9 \\sim F7A \\sim F8A \\sim F9A: within 2A with
sigma of 0.04 and sigma for terminal atoms of 0.08
C130 \\sim F46 \\sim F47 \\sim F48 \\sim F46A \\sim F47A \\sim F48A: within 2A
with sigma of 0.04 and sigma for terminal atoms of 0.08
C49 \\sim F10 \\sim F11 \\sim F12 \\sim F10A \\sim F11A \\sim F12A: within 2A
with sigma of 0.01 and sigma for terminal atoms of 0.01
C41 \\sim F1 \\sim F2 \\sim F3 \\sim F1A \\sim F2A \\sim F3A: within 2A with
sigma of 0.01 and sigma for terminal atoms of 0.01
C129 \\sim F43 \\sim F44 \\sim F45 \\sim F43A \\sim F44A \\sim F45A: within 2A
with sigma of 0.01 and sigma for terminal atoms of 0.01
C121 \\sim F37 \\sim F38 \\sim F39 \\sim F37A \\sim F38A \\sim F39A: within 2A
with sigma of 0.01 and sigma for terminal atoms of 0.01
4. Rigid body (RIGU) restrains
 C48, F7, F8, F9, F7A, F8A, F9A
 with sigma for 1-2 distances of 0.004 and sigma for 1-3 distances of 0.004
 C130, F46, F47, F48, F46A, F47A, F48A
 with sigma for 1-2 distances of 0.004 and sigma for 1-3 distances of 0.004
 C49, F10, F11, F12, F10A, F11A, F12A
 with sigma for 1-2 distances of 0.004 and sigma for 1-3 distances of 0.004
 C41, F1, F2, F3, F1A, F2A, F3A
 with sigma for 1-2 distances of 0.004 and sigma for 1-3 distances of 0.004
 C129, F43, F44, F45, F43A, F44A, F45A
 with sigma for 1-2 distances of 0.004 and sigma for 1-3 distances of 0.004
 C121, F37, F38, F39, F37A, F38A, F39A
 with sigma for 1-2 distances of 0.004 and sigma for 1-3 distances of 0.004
5. Others
 Sof(F37A)=Sof(F38A)=Sof(F39A)=1-FVAR(1)
 Sof(F37)=Sof(F38)=Sof(F39)=FVAR(1)
 Sof(F1A)=Sof(F2A)=Sof(F3A)=1-FVAR(2)
 Sof(F1)=Sof(F2)=Sof(F3)=FVAR(2)
 Sof(F7A)=Sof(F8A)=Sof(F9A)=1-FVAR(3)
 Sof(F7)=Sof(F8)=Sof(F9)=FVAR(3)
 Sof(F43A)=Sof(F44A)=Sof(F45A)=1-FVAR(4)
 Sof(F43)=Sof(F44)=Sof(F45)=FVAR(4)
 Sof(F46A)=Sof(F47A)=Sof(F48A)=1-FVAR(5)
 Sof(F46)=Sof(F47)=Sof(F48)=FVAR(5)
 Sof(F10A)=Sof(F11A)=Sof(F12A)=1-FVAR(6)
 Sof(F10)=Sof(F11)=Sof(F12)=FVAR(6)
6.a Ternary CH refined with riding coordinates:
 C3(H3), C6(H6), C11(H11), C17(H17), C23(H23), C29(H29), C68(H68), C71(H71),
 C76(H76), C82(H82), C88(H88), C93(H93)
6.b Secondary CH2 refined with riding coordinates:
 C7(H7A,H7B), C8(H8A,H8B), C9(H9A,H9B), C10(H10A,H10B), C12(H12A,H12B),
 C13(H13A,H13B), C14(H14A,H14B), C15(H15A,H15B), C16(H16A,H16B), C18(H18A,H18B),
  C19(H19A,H19B), C20(H20A,H20B), C21(H21A,H21B), C22(H22A,H22B), C24(H24A,
 H24B), C25(H25A,H25B), C26(H26A,H26B), C27(H27A,H27B), C28(H28A,H28B),
 C30(H30A,H30B), C31(H31A,H31B), C32(H32A,H32B), C33(H33A,H33B), C34(H34A,H34B),
  C04S(H04A,H04B), C72(H72A,H72B), C73(H73A,H73B), C74(H74A,H74B), C75(H75A,
 H75B), C77(H77A,H77B), C78(H78A,H78B), C79(H79A,H79B), C80(H80A,H80B),
 C81(H81A,H81B), C83(H83A,H83B), C84(H84A,H84B), C85(H85A,H85B), C86(H86A,H86B),
  C87(H87A,H87B), C89(H89A,H89B), C90(H90A,H90B), C91(H91A,H91B), C92(H92A,
 H92B), C94(H94A,H94B), C95(H95A,H95B), C96(H96A,H96B), C97(H97A,H97B),
 C98(H98A,H98B)
6.c Aromatic/amide H refined with riding coordinates:
 C01S(H01S), C36(H36), C38(H38), C40(H40), C45(H45), C47(H47), C51(H51),
 C53(H53), C55(H55), C59(H59), C61(H61), C63(H63), C100(H100), C102(H102),
 C104(H104), C108(H108), C110(H110), C112(H112), C116(H116), C118(H118),
 C120(H120), C124(H124), C126(H126), C128(H128)
;
_olex2_submission_special_instructions 'No special instructions were received'
_oxdiff_exptl_absorpt_empirical_details
;
Empirical correction (ABSPACK) includes:
- Absorption correction using spherical harmonics
- Frame scaling
;
_oxdiff_exptl_absorpt_empirical_full_max 1.221
_oxdiff_exptl_absorpt_empirical_full_min 0.780

loop_
_space_group_symop_operation_xyz
'x, y, z'
'-x, y+1/2, -z+1/2'
'-x, -y, -z'
'x, -y-1/2, z-1/2'

loop_
_atom_site_label
_atom_site_type_symbol
_atom_site_fract_x
_atom_site_fract_y
_atom_site_fract_z
_atom_site_U_iso_or_equiv
_atom_site_adp_type
_atom_site_occupancy
_atom_site_site_symmetry_order
_atom_site_calc_flag
_atom_site_refinement_flags_posn
_atom_site_refinement_flags_adp
_atom_site_refinement_flags_occupancy
_atom_site_disorder_assembly
_atom_site_disorder_group
Rh1 Rh -0.00570(2) 0.60181(2) 0.74379(2) 0.01865(5) Uani 1 1 d . . . . .
P1 P -0.02733(3) 0.64874(2) 0.82312(3) 0.01748(10) Uani 1 1 d . . . . .
P2 P 0.02945(3) 0.64663(2) 0.66762(3) 0.01763(10) Uani 1 1 d . . . . .
C1 C -0.01194(15) 0.55035(7) 0.81108(13) 0.0318(5) Uani 1 1 d . . . . .
H1 H -0.0094(17) 0.5575(10) 0.8562(17) 0.039(9) Uiso 1 1 d . . . . .
C2 C -0.07031(14) 0.55140(7) 0.76914(14) 0.0320(5) Uani 1 1 d . . . . .
H2 H -0.1171(18) 0.5613(11) 0.7792(17) 0.043(9) Uiso 1 1 d . . . . .
C3 C -0.05678(15) 0.52697(7) 0.70721(14) 0.0352(6) Uani 1 1 d . . . . .
H3 H -0.097613 0.517739 0.678566 0.042 Uiso 1 1 calc R . . . .
C4 C -0.00336(15) 0.55207(7) 0.67334(13) 0.0307(5) Uani 1 1 d . . . . .
H4 H -0.0065(18) 0.5597(11) 0.6295(18) 0.042(9) Uiso 1 1 d . . . . .
C5 C 0.05544(14) 0.55118(7) 0.71552(14) 0.0314(5) Uani 1 1 d . . . . .
H5 H 0.1011(19) 0.5580(11) 0.7050(17) 0.046(10) Uiso 1 1 d . . . . .
C6 C 0.04043(16) 0.52540(7) 0.77528(14) 0.0359(6) Uani 1 1 d . . . . .
H6 H 0.080717 0.514916 0.803286 0.043 Uiso 1 1 calc R . . . .
C7 C -0.00856(17) 0.49547(8) 0.73987(14) 0.0394(6) Uani 1 1 d . . . . .
H7A H -0.031535 0.478520 0.771590 0.047 Uiso 1 1 calc R . . . .
H7B H 0.013917 0.479363 0.706595 0.047 Uiso 1 1 calc R . . . .
C8 C -0.00795(12) 0.70039(7) 0.80549(11) 0.0252(4) Uani 1 1 d . . . . .
H8A H -0.036639 0.716953 0.832965 0.030 Uiso 1 1 calc R . . . .
H8B H 0.040588 0.705364 0.820746 0.030 Uiso 1 1 calc R . . . .
C9 C -0.01897(12) 0.71379(6) 0.73268(12) 0.0249(4) Uani 1 1 d . . . . .
H9A H -0.064453 0.704602 0.714075 0.030 Uiso 1 1 calc R . . . .
H9B H -0.019157 0.742724 0.731328 0.030 Uiso 1 1 calc R . . . .
C10 C 0.03618(12) 0.69860(6) 0.68881(11) 0.0234(4) Uani 1 1 d . . . . .
H10A H 0.081741 0.703387 0.712247 0.028 Uiso 1 1 calc R . . . .
H10B H 0.033901 0.713893 0.646703 0.028 Uiso 1 1 calc R . . . .
C11 C -0.11633(11) 0.65131(7) 0.84974(11) 0.0230(4) Uani 1 1 d . . . . .
H11 H -0.120429 0.675980 0.875956 0.028 Uiso 1 1 calc R . . . .
C12 C -0.13296(12) 0.61724(8) 0.89540(12) 0.0289(5) Uani 1 1 d . . . . .
H12A H -0.123007 0.592285 0.872962 0.035 Uiso 1 1 calc R . . . .
H12B H -0.103074 0.618767 0.937375 0.035 Uiso 1 1 calc R . . . .
C13 C -0.20808(13) 0.61760(9) 0.91234(14) 0.0349(6) Uani 1 1 d . . . . .
H13A H -0.217597 0.593940 0.938647 0.042 Uiso 1 1 calc R . . . .
H13B H -0.216394 0.640733 0.940378 0.042 Uiso 1 1 calc R . . . .
C14 C -0.25652(14) 0.61871(10) 0.84985(16) 0.0416(6) Uani 1 1 d . . . . .
H14A H -0.304557 0.619661 0.862646 0.050 Uiso 1 1 calc R . . . .
H14B H -0.250783 0.594685 0.823235 0.050 Uiso 1 1 calc R . . . .
C15 C -0.24189(14) 0.65429(11) 0.80788(17) 0.0478(8) Uani 1 1 d . . . . .
H15A H -0.250089 0.678311 0.833729 0.057 Uiso 1 1 calc R . . . .
H15B H -0.273545 0.654534 0.767022 0.057 Uiso 1 1 calc R . . . .
C16 C -0.16740(12) 0.65395(9) 0.78789(13) 0.0336(5) Uani 1 1 d . . . . .
H16A H -0.158413 0.678097 0.762665 0.040 Uiso 1 1 calc R . . . .
H16B H -0.160612 0.631359 0.758145 0.040 Uiso 1 1 calc R . . . .
C17 C 0.02630(11) 0.63875(7) 0.90112(11) 0.0222(4) Uani 1 1 d . . . . .
H17 H 0.008595 0.613860 0.919655 0.027 Uiso 1 1 calc R . . . .
C18 C 0.02071(12) 0.66965(8) 0.95567(11) 0.0276(5) Uani 1 1 d . . . . .
H18A H 0.037734 0.695010 0.939719 0.033 Uiso 1 1 calc R . . . .
H18B H -0.028050 0.672973 0.965107 0.033 Uiso 1 1 calc R . . . .
C19 C 0.06241(14) 0.65776(9) 1.01991(12) 0.0349(6) Uani 1 1 d . . . . .
H19A H 0.060390 0.678985 1.053345 0.042 Uiso 1 1 calc R . . . .
H19B H 0.041758 0.634084 1.038654 0.042 Uiso 1 1 calc R . . . .
C20 C 0.13736(14) 0.64945(10) 1.00759(13) 0.0394(6) Uani 1 1 d . . . . .
H20A H 0.161623 0.639801 1.049470 0.047 Uiso 1 1 calc R . . . .
H20B H 0.159869 0.673977 0.994626 0.047 Uiso 1 1 calc R . . . .
C21 C 0.14279(14) 0.61903(9) 0.95227(14) 0.0382(6) Uani 1 1 d . . . . .
H21A H 0.191605 0.615629 0.943123 0.046 Uiso 1 1 calc R . . . .
H21B H 0.125484 0.593606 0.967665 0.046 Uiso 1 1 calc R . . . .
C22 C 0.10176(12) 0.63112(8) 0.88777(12) 0.0292(5) Uani 1 1 d . . . . .
H22A H 0.104201 0.610157 0.853912 0.035 Uiso 1 1 calc R . . . .
H22B H 0.121979 0.655107 0.869665 0.035 Uiso 1 1 calc R . . . .
C23 C -0.02816(11) 0.64276(6) 0.59018(11) 0.0213(4) Uani 1 1 d . . . . .
H23 H -0.010957 0.620135 0.564505 0.026 Uiso 1 1 calc R . . . .
C24 C -0.02923(13) 0.67787(8) 0.54265(12) 0.0306(5) Uani 1 1 d . . . . .
H24A H -0.049585 0.700701 0.564339 0.037 Uiso 1 1 calc R . . . .
H24B H 0.018321 0.684703 0.532917 0.037 Uiso 1 1 calc R . . . .
C25 C -0.07120(14) 0.66839(9) 0.47719(13) 0.0381(6) Uani 1 1 d . . . . .
H25A H -0.048288 0.647128 0.453666 0.046 Uiso 1 1 calc R . . . .
H25B H -0.072875 0.691729 0.447862 0.046 Uiso 1 1 calc R . . . .
C26 C -0.14456(15) 0.65583(10) 0.48967(14) 0.0413(6) Uani 1 1 d . . . . .
H26A H -0.169882 0.678415 0.506632 0.050 Uiso 1 1 calc R . . . .
H26B H -0.168505 0.647316 0.446887 0.050 Uiso 1 1 calc R . . . .
C27 C -0.14465(13) 0.62257(9) 0.54018(14) 0.0366(6) Uani 1 1 d . . . . .
H27A H -0.125538 0.598779 0.520327 0.044 Uiso 1 1 calc R . . . .
H27B H -0.192506 0.616842 0.550403 0.044 Uiso 1 1 calc R . . . .
C28 C -0.10254(12) 0.63262(8) 0.60489(12) 0.0287(5) Uani 1 1 d . . . . .
H28A H -0.102469 0.610093 0.635957 0.034 Uiso 1 1 calc R . . . .
H28B H -0.123600 0.655156 0.626752 0.034 Uiso 1 1 calc R . . . .
C29 C 0.11637(11) 0.63361(7) 0.64384(11) 0.0227(4) Uani 1 1 d . . . . .
H29 H 0.113807 0.605815 0.628407 0.027 Uiso 1 1 calc R . . . .
C30 C 0.14506(12) 0.65701(8) 0.58705(13) 0.0304(5) Uani 1 1 d . . . . .
H30A H 0.148651 0.684937 0.599783 0.036 Uiso 1 1 calc R . . . .
H30B H 0.113640 0.654875 0.546197 0.036 Uiso 1 1 calc R . . . .
C31 C 0.21640(14) 0.64125(10) 0.57272(15) 0.0415(7) Uani 1 1 d . . . . .
H31A H 0.211512 0.614329 0.554885 0.050 Uiso 1 1 calc R . . . .
H31B H 0.235755 0.657682 0.537933 0.050 Uiso 1 1 calc R . . . .
C32 C 0.26591(13) 0.64091(9) 0.63488(17) 0.0421(7) Uani 1 1 d . . . . .
H32A H 0.275206 0.668091 0.649887 0.051 Uiso 1 1 calc R . . . .
H32B H 0.309939 0.629012 0.623859 0.051 Uiso 1 1 calc R . . . .
C33 C 0.23626(13) 0.61787(9) 0.69115(15) 0.0372(6) Uani 1 1 d . . . . .
H33A H 0.268097 0.619228 0.731816 0.045 Uiso 1 1 calc R . . . .
H33B H 0.231228 0.590085 0.677866 0.045 Uiso 1 1 calc R . . . .
C34 C 0.16646(12) 0.63427(8) 0.70666(12) 0.0280(5) Uani 1 1 d . . . . .
H34A H 0.172039 0.661462 0.723062 0.034 Uiso 1 1 calc R . . . .
H34B H 0.147380 0.618504 0.742463 0.034 Uiso 1 1 calc R . . . .
Rh2 Rh 0.50663(2) 0.85175(2) 0.73586(2) 0.01952(5) Uani 1 1 d . . . . .
P3 P 0.47034(3) 0.89455(2) 0.81473(3) 0.01800(10) Uani 1 1 d . . . . .
P4 P 0.52724(3) 0.90056(2) 0.65987(3) 0.01802(10) Uani 1 1 d . . . . .
C04S C 0.75816(14) 0.87568(10) 0.63245(16) 0.0435(7) Uani 1 1 d . . . . .
H04A H 0.753853 0.850809 0.657116 0.052 Uiso 1 1 calc R . . . .
H04B H 0.806166 0.878056 0.619985 0.052 Uiso 1 1 calc R . . . .
C66 C 0.50561(14) 0.80046(7) 0.80280(13) 0.0300(5) Uani 1 1 d . . . . .
H66 H 0.5067(16) 0.8071(10) 0.8488(16) 0.033(8) Uiso 1 1 d . . . . .
C67 C 0.44710(14) 0.79989(7) 0.76068(14) 0.0324(5) Uani 1 1 d . . . . .
C68 C 0.46298(16) 0.77564(8) 0.69890(14) 0.0379(6) Uani 1 1 d . . . . .
H68 H 0.423069 0.765423 0.670042 0.045 Uiso 1 1 calc R . . . .
C69 C 0.51473(16) 0.80201(7) 0.66524(13) 0.0341(6) Uani 1 1 d . . . . .
H69 H 0.5087(17) 0.8085(10) 0.6206(17) 0.036(8) Uiso 1 1 d . . . . .
C70 C 0.57300(15) 0.80270(7) 0.70740(14) 0.0336(6) Uani 1 1 d . . . . .
H70 H 0.6231(18) 0.8122(11) 0.7006(17) 0.044(9) Uiso 1 1 d . . . . .
C71 C 0.55928(15) 0.77664(8) 0.76738(14) 0.0362(6) Uani 1 1 d . . . . .
H71 H 0.600171 0.767086 0.795590 0.043 Uiso 1 1 calc R . . . .
C72 C 0.51257(17) 0.74552(8) 0.73237(14) 0.0410(7) Uani 1 1 d . . . . .
H72A H 0.536338 0.729679 0.699654 0.049 Uiso 1 1 calc R . . . .
H72B H 0.490407 0.728323 0.764292 0.049 Uiso 1 1 calc R . . . .
C73 C 0.46088(12) 0.94665(7) 0.79636(12) 0.0258(4) Uani 1 1 d . . . . .
H73A H 0.415314 0.951035 0.772676 0.031 Uiso 1 1 calc R . . . .
H73B H 0.461913 0.961155 0.839233 0.031 Uiso 1 1 calc R . . . .
C74 C 0.51572(12) 0.96352(7) 0.75402(12) 0.0257(4) Uani 1 1 d . . . . .
H74A H 0.561428 0.954589 0.772461 0.031 Uiso 1 1 calc R . . . .
H74B H 0.514733 0.992396 0.757077 0.031 Uiso 1 1 calc R . . . .
C75 C 0.50582(13) 0.95150(7) 0.68039(11) 0.0257(4) Uani 1 1 d . . . . .
H75A H 0.534140 0.969015 0.654190 0.031 Uiso 1 1 calc R . . . .
H75B H 0.457214 0.956155 0.665020 0.031 Uiso 1 1 calc R . . . .
C76 C 0.52873(11) 0.89024(7) 0.89160(11) 0.0212(4) Uani 1 1 d . . . . .
H76 H 0.511803 0.867357 0.916818 0.025 Uiso 1 1 calc R . . . .
C77 C 0.52962(12) 0.92485(7) 0.94012(12) 0.0280(5) Uani 1 1 d . . . . .
H77A H 0.482035 0.931503 0.950023 0.034 Uiso 1 1 calc R . . . .
H77B H 0.549975 0.947929 0.919200 0.034 Uiso 1 1 calc R . . . .
C78 C 0.57156(14) 0.91462(9) 1.00530(13) 0.0369(6) Uani 1 1 d . . . . .
H78A H 0.573493 0.937706 1.035206 0.044 Uiso 1 1 calc R . . . .
H78B H 0.548260 0.893283 1.028272 0.044 Uiso 1 1 calc R . . . .
C79 C 0.64456(14) 0.90186(9) 0.99311(14) 0.0392(6) Uani 1 1 d . . . . .
H79A H 0.670511 0.924576 0.977517 0.047 Uiso 1 1 calc R . . . .
H79B H 0.667798 0.892631 1.035772 0.047 Uiso 1 1 calc R . . . .
C80 C 0.64510(13) 0.86937(9) 0.94126(14) 0.0363(6) Uani 1 1 d . . . . .
H80A H 0.626062 0.845233 0.960017 0.044 Uiso 1 1 calc R . . . .
H80B H 0.693047 0.863948 0.930997 0.044 Uiso 1 1 calc R . . . .
C81 C 0.60294(11) 0.88029(8) 0.87649(12) 0.0277(5) Uani 1 1 d . . . . .
H81A H 0.602805 0.858155 0.844603 0.033 Uiso 1 1 calc R . . . .
H81B H 0.624097 0.903092 0.855484 0.033 Uiso 1 1 calc R . . . .
C82 C 0.38473(11) 0.87908(8) 0.83874(11) 0.0265(5) Uani 1 1 d . . . . .
H82 H 0.389029 0.850940 0.851903 0.032 Uiso 1 1 calc R . . . .
C83 C 0.35618(13) 0.90033(9) 0.89778(13) 0.0353(6) Uani 1 1 d . . . . .
H83A H 0.350243 0.928432 0.887026 0.042 Uiso 1 1 calc R . . . .
H83B H 0.388789 0.898007 0.937746 0.042 Uiso 1 1 calc R . . . .
C84 C 0.28664(15) 0.88241(11) 0.91271(15) 0.0456(7) Uani 1 1 d . . . . .
H84A H 0.293718 0.855038 0.927723 0.055 Uiso 1 1 calc R . . . .
H84B H 0.267311 0.897144 0.949596 0.055 Uiso 1 1 calc R . . . .
C85 C 0.23553(14) 0.88318(10) 0.85121(17) 0.0459(7) Uani 1 1 d . . . . .
H85A H 0.192323 0.870260 0.862093 0.055 Uiso 1 1 calc R . . . .
H85B H 0.224807 0.910619 0.838744 0.055 Uiso 1 1 calc R . . . .
C86 C 0.26455(13) 0.86256(9) 0.79302(16) 0.0395(6) Uani 1 1 d . . . . .
H86A H 0.231672 0.864477 0.753190 0.047 Uiso 1 1 calc R . . . .
H86B H 0.271233 0.834532 0.803953 0.047 Uiso 1 1 calc R . . . .
C87 C 0.33327(12) 0.88066(8) 0.77706(13) 0.0327(5) Uani 1 1 d . . . . .
H87A H 0.326048 0.908177 0.762954 0.039 Uiso 1 1 calc R . . . .
H87B H 0.352119 0.866248 0.739556 0.039 Uiso 1 1 calc R . . . .
C88 C 0.61636(11) 0.90537(7) 0.63395(11) 0.0254(4) Uani 1 1 d . . . . .
H88 H 0.619547 0.930732 0.609520 0.030 Uiso 1 1 calc R . . . .
C89 C 0.63479(13) 0.87272(8) 0.58640(13) 0.0313(5) Uani 1 1 d . . . . .
H89A H 0.604802 0.874511 0.544528 0.038 Uiso 1 1 calc R . . . .
H89B H 0.626478 0.847096 0.607363 0.038 Uiso 1 1 calc R . . . .
C90 C 0.70999(14) 0.87526(9) 0.56967(14) 0.0374(6) Uani 1 1 d . . . . .
H90A H 0.721058 0.852615 0.541574 0.045 Uiso 1 1 calc R . . . .
H90B H 0.716878 0.899350 0.543547 0.045 Uiso 1 1 calc R . . . .
C91 C 0.74117(14) 0.90961(11) 0.67699(17) 0.0475(7) Uani 1 1 d . . . . .
H91A H 0.748129 0.934518 0.653185 0.057 Uiso 1 1 calc R . . . .
H91B H 0.772498 0.909343 0.718079 0.057 Uiso 1 1 calc R . . . .
C92 C 0.66671(13) 0.90712(9) 0.69620(13) 0.0361(6) Uani 1 1 d . . . . .
H92A H 0.656140 0.930239 0.723403 0.043 Uiso 1 1 calc R . . . .
H92B H 0.661013 0.883498 0.723855 0.043 Uiso 1 1 calc R . . . .
C93 C 0.47378(11) 0.89119(7) 0.58129(11) 0.0225(4) Uani 1 1 d . . . . .
H93 H 0.492129 0.866769 0.561664 0.027 Uiso 1 1 calc R . . . .
C94 C 0.47765(13) 0.92297(7) 0.52777(11) 0.0281(5) Uani 1 1 d . . . . .
H94A H 0.459845 0.947866 0.544890 0.034 Uiso 1 1 calc R . . . .
H94B H 0.526138 0.927079 0.518031 0.034 Uiso 1 1 calc R . . . .
C95 C 0.43580(15) 0.91147(9) 0.46340(12) 0.0361(6) Uani 1 1 d . . . . .
H95A H 0.436750 0.933138 0.430670 0.043 Uiso 1 1 calc R . . . .
H95B H 0.456857 0.888243 0.443601 0.043 Uiso 1 1 calc R . . . .
C96 C 0.36164(15) 0.90232(10) 0.47667(14) 0.0433(7) Uani 1 1 d . . . . .
H96A H 0.336787 0.893268 0.434688 0.052 Uiso 1 1 calc R . . . .
H96B H 0.338924 0.926400 0.491370 0.052 Uiso 1 1 calc R . . . .
C97 C 0.35777(15) 0.87084(10) 0.53047(14) 0.0419(6) Uani 1 1 d . . . . .
H97A H 0.375888 0.845927 0.513728 0.050 Uiso 1 1 calc R . . . .
H97B H 0.309213 0.866630 0.539890 0.050 Uiso 1 1 calc R . . . .
C98 C 0.39905(12) 0.88254(8) 0.59517(12) 0.0305(5) Uani 1 1 d . . . . .
H98A H 0.397670 0.861088 0.628269 0.037 Uiso 1 1 calc R . . . .
H98B H 0.378265 0.906030 0.614385 0.037 Uiso 1 1 calc R . . . .
F4 F 0.06053(13) 0.45517(7) 1.01021(9) 0.0631(6) Uani 1 1 d . . . . .
F5 F 0.07980(14) 0.49593(6) 0.93587(11) 0.0691(7) Uani 1 1 d . . . . .
F6 F 0.13443(11) 0.44114(10) 0.94173(15) 0.0992(12) Uani 1 1 d . . . . .
F13 F -0.15122(12) 0.26822(7) 0.88547(9) 0.0591(5) Uani 1 1 d . . . . .
F14 F -0.23454(14) 0.30201(8) 0.84609(14) 0.0856(9) Uani 1 1 d . . . . .
F15 F -0.22403(13) 0.24220(7) 0.81661(10) 0.0721(7) Uani 1 1 d . . . . .
F16 F -0.16320(11) 0.23463(5) 0.58804(9) 0.0515(5) Uani 1 1 d . . . . .
F17 F -0.18559(16) 0.29266(8) 0.55432(11) 0.0846(9) Uani 1 1 d . . . . .
F18 F -0.08416(12) 0.27019(7) 0.55342(10) 0.0608(6) Uani 1 1 d . . . . .
F19 F 0.07610(10) 0.27145(6) 0.95452(9) 0.0488(4) Uani 1 1 d . . . . .
F20 F 0.15714(15) 0.31120(8) 0.97026(10) 0.0783(8) Uani 1 1 d . . . . .
F21 F 0.17562(14) 0.25097(9) 0.93960(12) 0.0895(10) Uani 1 1 d . . . . .
F22 F 0.25330(12) 0.25384(8) 0.71663(12) 0.0724(7) Uani 1 1 d . . . . .
F23 F 0.23773(17) 0.30715(8) 0.66581(18) 0.1070(13) Uani 1 1 d . . . . .
F24 F 0.17129(14) 0.26060(11) 0.64362(13) 0.0972(11) Uani 1 1 d . . . . .
C01S C -0.03550(11) 0.40564(6) 0.64142(11) 0.0202(4) Uani 1 1 d . . . . .
H01S H -0.081253 0.396955 0.645336 0.024 Uiso 1 1 calc R . . . .
C35 C -0.01757(11) 0.39433(6) 0.80982(11) 0.0187(4) Uani 1 1 d . . . . .
C36 C -0.08464(11) 0.40752(6) 0.81666(11) 0.0217(4) Uani 1 1 d . . . . .
H36 H -0.121014 0.397052 0.788095 0.026 Uiso 1 1 calc R . . . .
C37 C -0.09968(12) 0.43557(7) 0.86413(12) 0.0267(5) Uani 1 1 d . . . . .
C38 C -0.04827(13) 0.45166(7) 0.90668(12) 0.0292(5) Uani 1 1 d . . . . .
H38 H -0.058558 0.470446 0.939483 0.035 Uiso 1 1 calc R . . . .
C39 C 0.01873(13) 0.43956(7) 0.90000(12) 0.0272(5) Uani 1 1 d . . . . .
C40 C 0.03383(11) 0.41168(6) 0.85259(11) 0.0218(4) Uani 1 1 d . . . . .
H40 H 0.080267 0.404159 0.849044 0.026 Uiso 1 1 calc R . . . .
C41 C -0.17225(14) 0.44956(9) 0.86840(15) 0.0423(6) Uani 1 1 d D U . . .
C42 C 0.07440(15) 0.45757(9) 0.94521(14) 0.0383(6) Uani 1 1 d . . . . .
C43 C 0.01680(11) 0.39150(6) 0.68701(11) 0.0190(4) Uani 1 1 d . . . . .
C44 C -0.02247(12) 0.43194(7) 0.59075(11) 0.0241(4) Uani 1 1 d . . . . .
C45 C 0.04364(12) 0.44553(7) 0.58322(12) 0.0258(4) Uani 1 1 d . . . . .
H45 H 0.052729 0.463179 0.548258 0.031 Uiso 1 1 calc R . . . .
C46 C 0.09577(12) 0.43261(7) 0.62813(12) 0.0255(5) Uani 1 1 d . . . . .
C47 C 0.08273(11) 0.40631(7) 0.67884(11) 0.0220(4) Uani 1 1 d . . . . .
H47 H 0.119725 0.398107 0.708939 0.026 Uiso 1 1 calc R . . . .
C48 C -0.07969(13) 0.44687(8) 0.54420(12) 0.0318(5) Uani 1 1 d D U . . .
C49 C 0.16696(14) 0.44860(9) 0.62383(14) 0.0388(6) Uani 1 1 d D U . . .
C50 C -0.06186(10) 0.33245(6) 0.73357(11) 0.0188(4) Uani 1 1 d . . . . .
C51 C -0.10052(11) 0.31764(6) 0.78446(11) 0.0217(4) Uani 1 1 d . . . . .
H51 H -0.093021 0.327965 0.828430 0.026 Uiso 1 1 calc R . . . .
C52 C -0.14941(12) 0.28838(7) 0.77284(12) 0.0250(4) Uani 1 1 d . . . . .
C53 C -0.16250(12) 0.27260(7) 0.70933(12) 0.0252(4) Uani 1 1 d . . . . .
H53 H -0.196381 0.252936 0.701018 0.030 Uiso 1 1 calc R . . . .
C54 C -0.12448(12) 0.28650(6) 0.65851(12) 0.0236(4) Uani 1 1 d . . . . .
C55 C -0.07510(11) 0.31561(6) 0.67023(11) 0.0212(4) Uani 1 1 d . . . . .
H55 H -0.049738 0.324266 0.634202 0.025 Uiso 1 1 calc R . . . .
C56 C -0.19073(15) 0.27528(8) 0.82931(14) 0.0365(6) Uani 1 1 d . . . . .
C57 C -0.13986(15) 0.27132(8) 0.58882(13) 0.0338(5) Uani 1 1 d . . . . .
C58 C 0.06538(11) 0.33516(6) 0.77377(11) 0.0199(4) Uani 1 1 d . . . . .
C59 C 0.07604(11) 0.32124(6) 0.83930(12) 0.0225(4) Uani 1 1 d . . . . .
H59 H 0.047573 0.330679 0.872370 0.027 Uiso 1 1 calc R . . . .
C60 C 0.12682(12) 0.29407(7) 0.85785(12) 0.0264(5) Uani 1 1 d . . . . .
C61 C 0.17003(12) 0.27951(7) 0.81183(13) 0.0278(5) Uani 1 1 d . . . . .
H61 H 0.205089 0.261200 0.824701 0.033 Uiso 1 1 calc R . . . .
C62 C 0.16029(12) 0.29264(7) 0.74613(13) 0.0270(5) Uani 1 1 d . . . . .
C63 C 0.10896(11) 0.31951(7) 0.72744(12) 0.0232(4) Uani 1 1 d . . . . .
H63 H 0.103163 0.327548 0.681948 0.028 Uiso 1 1 calc R . . . .
C64 C 0.13604(15) 0.28203(9) 0.92989(15) 0.0385(6) Uani 1 1 d . . . . .
C65 C 0.20599(15) 0.27851(9) 0.69427(15) 0.0397(6) Uani 1 1 d . . . . .
B1 B 0.00065(11) 0.36361(7) 0.75060(12) 0.0182(4) Uani 1 1 d . . . . .
F1 F -0.1813(3) 0.4688(2) 0.9227(3) 0.0852(16) Uani 0.573(5) 1 d D U P A 1
F2 F -0.1906(3) 0.4708(2) 0.8175(3) 0.0931(17) Uani 0.573(5) 1 d D U P A 1
F3 F -0.21579(19) 0.42026(14) 0.8691(4) 0.0763(14) Uani 0.573(5) 1 d D U P A 1
F7 F -0.0836(3) 0.48664(10) 0.5474(3) 0.0659(15) Uani 0.645(13) 1 d D U P B 1
F8 F -0.14029(17) 0.4350(3) 0.5559(3) 0.080(3) Uani 0.645(13) 1 d D U P B 1
F9 F -0.0697(4) 0.4418(2) 0.4806(2) 0.077(2) Uani 0.645(13) 1 d D U P B 1
F10 F 0.1842(3) 0.4722(2) 0.6740(3) 0.0673(15) Uani 0.665(15) 1 d D U P C 1
F11 F 0.2136(2) 0.41977(16) 0.6280(4) 0.0610(13) Uani 0.665(15) 1 d D U P C 1
F12 F 0.1747(4) 0.4669(2) 0.5669(3) 0.0635(15) Uani 0.665(15) 1 d D U P C 1
F1A F -0.1780(3) 0.48818(15) 0.8595(5) 0.0739(16) Uani 0.427(5) 1 d D U P A 2
F2A F -0.2172(3) 0.4359(2) 0.8226(4) 0.0796(18) Uani 0.427(5) 1 d D U P A 2
F3A F -0.1961(3) 0.4445(3) 0.9262(4) 0.0809(18) Uani 0.427(5) 1 d D U P A 2
F7A F -0.0606(6) 0.4592(5) 0.4884(6) 0.093(5) Uani 0.355(13) 1 d D U P B 2
F8A F -0.1183(7) 0.4712(5) 0.5686(5) 0.112(7) Uani 0.355(13) 1 d D U P B 2
F9A F -0.1210(6) 0.4165(3) 0.5241(7) 0.080(4) Uani 0.355(13) 1 d D U P B 2
F10A F 0.2172(5) 0.4290(4) 0.6545(7) 0.063(2) Uani 0.335(15) 1 d D U P C 2
F11A F 0.1850(7) 0.4532(4) 0.5626(5) 0.052(2) Uani 0.335(15) 1 d D U P C 2
H67 H 0.403(2) 0.8057(13) 0.771(2) 0.063 Uiso 1 1 d R . . . .
F12A F 0.1721(6) 0.4845(3) 0.6514(7) 0.062(2) Uani 0.335(15) 1 d D U P C 2
F25 F 0.57184(10) 0.51928(5) 0.93495(9) 0.0466(4) Uani 1 1 d . . . . .
F26 F 0.66586(17) 0.54955(9) 0.94809(11) 0.0997(12) Uani 1 1 d . . . . .
F27 F 0.66252(11) 0.48953(7) 0.91339(11) 0.0655(6) Uani 1 1 d . . . . .
F28 F 0.73436(17) 0.49172(9) 0.68846(13) 0.0989(12) Uani 1 1 d . . . . .
F29 F 0.74894(19) 0.55011(11) 0.6599(2) 0.1424(19) Uani 1 1 d . . . . .
F30 F 0.66956(16) 0.51778(11) 0.61526(11) 0.1004(12) Uani 1 1 d . . . . .
F31 F 0.34152(12) 0.51148(8) 0.85645(11) 0.0693(7) Uani 1 1 d . . . . .
F32 F 0.27580(12) 0.55941(6) 0.83674(12) 0.0649(6) Uani 1 1 d . . . . .
F33 F 0.25390(12) 0.50543(8) 0.78762(10) 0.0702(7) Uani 1 1 d . . . . .
F34 F 0.32581(12) 0.49322(6) 0.56316(10) 0.0597(6) Uani 1 1 d . . . . .
F35 F 0.31956(18) 0.55301(8) 0.53144(11) 0.0946(11) Uani 1 1 d . . . . .
F36 F 0.41384(11) 0.52209(7) 0.53383(9) 0.0597(6) Uani 1 1 d . . . . .
F40 F 0.56507(11) 0.70321(7) 0.99792(9) 0.0569(5) Uani 1 1 d . . . . .
F41 F 0.59247(14) 0.74087(7) 0.92150(11) 0.0714(7) Uani 1 1 d . . . . .
F42 F 0.63946(10) 0.68404(8) 0.93326(12) 0.0763(8) Uani 1 1 d . . . . .
C99 C 0.56642(10) 0.58304(6) 0.75542(11) 0.0198(4) Uani 1 1 d . . . . .
C100 C 0.57536(11) 0.56748(7) 0.82037(11) 0.0223(4) Uani 1 1 d . . . . .
H100 H 0.547551 0.576989 0.853925 0.027 Uiso 1 1 calc R . . . .
C101 C 0.62371(12) 0.53854(7) 0.83718(12) 0.0257(4) Uani 1 1 d . . . . .
C102 C 0.66591(12) 0.52382(7) 0.79001(13) 0.0280(5) Uani 1 1 d . . . . .
H102 H 0.699363 0.504350 0.801542 0.034 Uiso 1 1 calc R . . . .
C103 C 0.65729(12) 0.53870(7) 0.72531(13) 0.0283(5) Uani 1 1 d . . . . .
C104 C 0.60865(11) 0.56724(7) 0.70841(11) 0.0234(4) Uani 1 1 d . . . . .
H104 H 0.603806 0.576377 0.663495 0.028 Uiso 1 1 calc R . . . .
C105 C 0.63216(15) 0.52442(8) 0.90814(14) 0.0358(6) Uani 1 1 d . . . . .
C106 C 0.70300(16) 0.52443(9) 0.67322(16) 0.0418(7) Uani 1 1 d . . . . .
C107 C 0.43899(10) 0.58393(6) 0.71533(11) 0.0192(4) Uani 1 1 d . . . . .
C108 C 0.39856(11) 0.56956(6) 0.76500(11) 0.0214(4) Uani 1 1 d . . . . .
H108 H 0.406770 0.578864 0.809573 0.026 Uiso 1 1 calc R . . . .
C109 C 0.34685(11) 0.54217(7) 0.75143(12) 0.0235(4) Uani 1 1 d . . . . .
C110 C 0.33305(11) 0.52747(7) 0.68714(12) 0.0248(4) Uani 1 1 d . . . . .
H110 H 0.297522 0.508899 0.677613 0.030 Uiso 1 1 calc R . . . .
C111 C 0.37313(12) 0.54095(7) 0.63740(11) 0.0238(4) Uani 1 1 d . . . . .
C112 C 0.42504(11) 0.56841(6) 0.65111(11) 0.0215(4) Uani 1 1 d . . . . .
H112 H 0.451684 0.576805 0.615841 0.026 Uiso 1 1 calc R . . . .
C113 C 0.30429(14) 0.52936(8) 0.80718(13) 0.0323(5) Uani 1 1 d . . . . .
C114 C 0.35715(15) 0.52745(8) 0.56672(13) 0.0343(5) Uani 1 1 d . . . . .
C115 C 0.48726(11) 0.64351(6) 0.79479(10) 0.0190(4) Uani 1 1 d . . . . .
C116 C 0.42100(11) 0.65817(6) 0.80070(11) 0.0221(4) Uani 1 1 d . . . . .
H116 H 0.384472 0.648946 0.770984 0.026 Uiso 1 1 calc R . . . .
C117 C 0.40708(12) 0.68599(7) 0.84912(12) 0.0274(5) Uani 1 1 d . . . . .
C118 C 0.45843(13) 0.70016(7) 0.89323(12) 0.0297(5) Uani 1 1 d . . . . .
H118 H 0.448785 0.718761 0.926551 0.036 Uiso 1 1 calc R . . . .
C119 C 0.52473(12) 0.68648(7) 0.88759(12) 0.0259(4) Uani 1 1 d . . . . .
C120 C 0.53887(11) 0.65885(6) 0.83932(11) 0.0215(4) Uani 1 1 d . . . . .
H120 H 0.584805 0.650176 0.836547 0.026 Uiso 1 1 calc R . . . .
C121 C 0.33534(15) 0.70136(10) 0.85232(16) 0.0460(7) Uani 1 1 d D U . . .
C122 C 0.58111(15) 0.70320(8) 0.93384(13) 0.0346(5) Uani 1 1 d . . . . .
C123 C 0.52168(10) 0.64194(6) 0.67183(10) 0.0183(4) Uani 1 1 d . . . . .
C124 C 0.46991(11) 0.65782(6) 0.62751(11) 0.0215(4) Uani 1 1 d . . . . .
H124 H 0.423641 0.650095 0.631534 0.026 Uiso 1 1 calc R . . . .
C125 C 0.48445(12) 0.68451(7) 0.57794(11) 0.0245(4) Uani 1 1 d . . . . .
C126 C 0.55145(12) 0.69677(7) 0.57039(12) 0.0260(5) Uani 1 1 d . . . . .
H126 H 0.561432 0.714820 0.536315 0.031 Uiso 1 1 calc R . . . .
C127 C 0.60297(11) 0.68191(7) 0.61393(11) 0.0240(4) Uani 1 1 d . . . . .
C128 C 0.58856(11) 0.65516(6) 0.66360(11) 0.0212(4) Uani 1 1 d . . . . .
H128 H 0.625210 0.645588 0.692806 0.025 Uiso 1 1 calc R . . . .
C129 C 0.42843(14) 0.70107(8) 0.53133(14) 0.0356(5) Uani 1 1 d D U . . .
C130 C 0.67480(13) 0.69693(9) 0.61011(13) 0.0355(6) Uani 1 1 d D U . . .
B2 B 0.50378(11) 0.61328(7) 0.73408(12) 0.0179(4) Uani 1 1 d . . . . .
F37 F 0.3230(2) 0.71363(19) 0.9128(2) 0.0801(14) Uani 0.629(5) 1 d D U P D 1
F38 F 0.3248(2) 0.73115(18) 0.8119(3) 0.0947(16) Uani 0.629(5) 1 d D U P D 1
F39 F 0.28788(18) 0.67595(15) 0.8366(4) 0.0851(15) Uani 0.629(5) 1 d D U P D 1
F43 F 0.36663(15) 0.69049(18) 0.5444(3) 0.0736(14) Uani 0.737(9) 1 d D U P E 1
F44 F 0.4272(2) 0.74114(9) 0.5354(2) 0.0571(9) Uani 0.737(9) 1 d D U P E 1
F45 F 0.4378(3) 0.69473(18) 0.4670(2) 0.0640(12) Uani 0.737(9) 1 d D U P E 1
F46 F 0.6840(8) 0.7146(5) 0.5542(5) 0.080(4) Uani 0.55(3) 1 d D U P F 1
F47 F 0.6926(8) 0.7204(4) 0.6596(5) 0.071(3) Uani 0.55(3) 1 d D U P F 1
F48 F 0.7199(5) 0.6677(3) 0.6158(6) 0.067(2) Uani 0.55(3) 1 d D U P F 1
F37A F 0.3304(4) 0.7354(2) 0.8775(5) 0.082(2) Uani 0.371(5) 1 d D U P D 2
F38A F 0.3008(4) 0.7032(3) 0.7925(3) 0.0776(19) Uani 0.371(5) 1 d D U P D 2
F39A F 0.2960(4) 0.6776(3) 0.8833(5) 0.0835(19) Uani 0.371(5) 1 d D U P D 2
F43A F 0.3792(6) 0.6736(3) 0.5183(6) 0.060(2) Uani 0.263(9) 1 d D U P E 2
F44A F 0.3997(7) 0.7314(4) 0.5518(6) 0.066(2) Uani 0.263(9) 1 d D U P E 2
F45A F 0.4491(7) 0.7088(4) 0.4724(6) 0.051(2) Uani 0.263(9) 1 d D U P E 2
F46A F 0.6832(11) 0.7308(5) 0.6419(11) 0.092(5) Uani 0.45(3) 1 d D U P F 2
F47A F 0.7232(5) 0.6745(5) 0.6365(10) 0.084(4) Uani 0.45(3) 1 d D U P F 2
F48A F 0.6916(9) 0.7045(5) 0.5489(4) 0.060(3) Uani 0.45(3) 1 d D U P F 2

loop_
_atom_site_aniso_label
_atom_site_aniso_U_11
_atom_site_aniso_U_22
_atom_site_aniso_U_33
_atom_site_aniso_U_23
_atom_site_aniso_U_13
_atom_site_aniso_U_12
Rh1 0.02309(8) 0.01391(8) 0.01966(8) 0.00030(5) 0.00651(5) 0.00003(5)
P1 0.0175(2) 0.0175(2) 0.0178(2) -0.00014(18) 0.00378(17) -0.00038(18)
P2 0.0163(2) 0.0181(2) 0.0190(2) 0.00040(18) 0.00489(18) 0.00004(18)
C1 0.0530(16) 0.0163(10) 0.0269(12) 0.0067(9) 0.0095(10) -0.0003(10)
C2 0.0403(14) 0.0184(11) 0.0394(13) -0.0001(9) 0.0181(11) -0.0082(10)
C3 0.0460(15) 0.0212(11) 0.0390(14) -0.0047(10) 0.0077(11) -0.0062(10)
C4 0.0492(15) 0.0170(10) 0.0272(12) -0.0054(9) 0.0119(10) 0.0015(10)
C5 0.0368(13) 0.0185(11) 0.0409(14) 0.0028(9) 0.0169(11) 0.0075(9)
C6 0.0522(16) 0.0196(11) 0.0365(13) 0.0054(10) 0.0078(11) 0.0082(11)
C7 0.0634(18) 0.0177(12) 0.0391(14) 0.0003(10) 0.0171(13) -0.0007(11)
C8 0.0302(11) 0.0208(10) 0.0252(11) -0.0026(8) 0.0064(9) -0.0030(9)
C9 0.0265(11) 0.0179(10) 0.0307(12) 0.0021(8) 0.0051(9) 0.0031(8)
C10 0.0265(11) 0.0186(10) 0.0257(10) 0.0012(8) 0.0063(8) -0.0029(8)
C11 0.0190(10) 0.0263(11) 0.0241(10) -0.0015(8) 0.0043(8) 0.0003(8)
C12 0.0230(11) 0.0362(13) 0.0285(11) 0.0031(10) 0.0084(9) 0.0000(9)
C13 0.0269(12) 0.0414(14) 0.0379(14) -0.0005(11) 0.0137(10) -0.0058(10)
C14 0.0228(12) 0.0497(17) 0.0528(17) 0.0001(13) 0.0054(11) -0.0114(11)
C15 0.0196(12) 0.065(2) 0.0583(19) 0.0167(16) -0.0014(11) -0.0030(12)
C16 0.0229(11) 0.0461(15) 0.0313(12) 0.0085(11) -0.0007(9) -0.0049(10)
C17 0.0208(10) 0.0254(11) 0.0204(10) 0.0015(8) 0.0023(8) -0.0018(8)
C18 0.0287(11) 0.0327(12) 0.0213(10) -0.0049(9) 0.0009(8) -0.0029(9)
C19 0.0382(14) 0.0440(15) 0.0222(11) 0.0005(10) -0.0005(9) -0.0077(11)
C20 0.0351(14) 0.0527(17) 0.0287(12) 0.0069(11) -0.0098(10) -0.0081(12)
C21 0.0288(13) 0.0513(17) 0.0334(13) 0.0071(12) -0.0052(10) 0.0049(11)
C22 0.0207(11) 0.0399(14) 0.0270(11) 0.0033(10) 0.0027(8) 0.0018(9)
C23 0.0200(10) 0.0216(10) 0.0224(10) -0.0001(8) 0.0025(8) 0.0025(8)
C24 0.0281(12) 0.0317(13) 0.0317(12) 0.0089(10) -0.0002(9) 0.0032(10)
C25 0.0377(14) 0.0450(16) 0.0311(13) 0.0073(11) -0.0026(10) 0.0057(12)
C26 0.0328(14) 0.0528(17) 0.0365(14) -0.0050(12) -0.0109(11) 0.0074(12)
C27 0.0247(12) 0.0447(15) 0.0398(14) -0.0089(12) -0.0027(10) -0.0035(11)
C28 0.0193(10) 0.0369(13) 0.0301(12) -0.0040(10) 0.0045(8) -0.0014(9)
C29 0.0180(10) 0.0270(11) 0.0236(10) -0.0008(8) 0.0056(8) 0.0024(8)
C30 0.0246(11) 0.0368(13) 0.0309(12) 0.0076(10) 0.0106(9) 0.0047(10)
C31 0.0295(13) 0.0535(17) 0.0438(15) 0.0065(13) 0.0196(11) 0.0075(12)
C32 0.0195(12) 0.0444(16) 0.0638(19) 0.0049(14) 0.0125(11) 0.0039(11)
C33 0.0236(12) 0.0403(15) 0.0473(15) 0.0032(12) -0.0001(10) 0.0068(10)
C34 0.0221(11) 0.0333(12) 0.0285(11) 0.0010(9) 0.0010(8) 0.0024(9)
Rh2 0.02524(8) 0.01456(8) 0.01942(8) 0.00123(5) 0.00629(6) 0.00076(5)
P3 0.0155(2) 0.0203(2) 0.0187(2) 0.00074(18) 0.00430(17) 0.00066(18)
P4 0.0185(2) 0.0183(2) 0.0177(2) 0.00158(18) 0.00416(18) 0.00127(18)
C04S 0.0246(13) 0.0514(18) 0.0555(18) 0.0000(14) 0.0092(11) 0.0119(12)
C66 0.0469(14) 0.0162(10) 0.0281(12) 0.0071(9) 0.0116(10) 0.0009(9)
C67 0.0392(14) 0.0185(11) 0.0411(14) -0.0002(10) 0.0146(11) -0.0074(10)
C68 0.0544(17) 0.0212(12) 0.0384(14) -0.0042(10) 0.0063(12) -0.0068(11)
C69 0.0611(17) 0.0169(11) 0.0254(12) -0.0046(9) 0.0117(11) 0.0025(11)
C70 0.0430(14) 0.0217(11) 0.0385(13) 0.0030(10) 0.0195(11) 0.0099(10)
C71 0.0483(16) 0.0242(12) 0.0373(14) 0.0081(10) 0.0117(11) 0.0107(11)
C72 0.0671(19) 0.0188(12) 0.0392(14) 0.0012(10) 0.0181(13) 0.0018(12)
C73 0.0295(11) 0.0231(11) 0.0254(11) -0.0011(8) 0.0051(9) 0.0063(9)
C74 0.0295(11) 0.0195(11) 0.0284(11) -0.0017(8) 0.0044(9) -0.0009(9)
C75 0.0339(12) 0.0192(10) 0.0246(11) 0.0025(8) 0.0061(9) 0.0014(9)
C76 0.0183(10) 0.0246(10) 0.0209(10) 0.0014(8) 0.0024(7) -0.0016(8)
C77 0.0251(11) 0.0302(12) 0.0280(11) -0.0054(9) -0.0029(9) -0.0015(9)
C78 0.0382(14) 0.0430(15) 0.0283(12) -0.0045(11) -0.0058(10) -0.0033(11)
C79 0.0328(13) 0.0448(16) 0.0380(14) 0.0073(12) -0.0122(10) -0.0061(11)
C80 0.0242(12) 0.0451(15) 0.0388(14) 0.0093(12) -0.0036(10) 0.0044(11)
C81 0.0183(10) 0.0366(13) 0.0286(11) 0.0047(9) 0.0035(8) 0.0034(9)
C82 0.0192(10) 0.0362(13) 0.0247(11) 0.0025(9) 0.0063(8) -0.0037(9)
C83 0.0285(12) 0.0451(15) 0.0336(13) -0.0078(11) 0.0119(10) -0.0065(11)
C84 0.0306(14) 0.066(2) 0.0428(16) -0.0081(14) 0.0186(12) -0.0125(13)
C85 0.0192(12) 0.0536(18) 0.066(2) -0.0061(15) 0.0107(12) -0.0067(11)
C86 0.0249(12) 0.0403(15) 0.0526(16) -0.0045(12) -0.0018(11) -0.0047(11)
C87 0.0239(11) 0.0416(14) 0.0323(12) 0.0000(10) 0.0003(9) -0.0026(10)
C88 0.0205(10) 0.0308(12) 0.0256(11) 0.0024(9) 0.0066(8) 0.0004(9)
C89 0.0286(12) 0.0372(14) 0.0293(12) -0.0005(10) 0.0102(9) 0.0034(10)
C90 0.0316(13) 0.0448(15) 0.0378(14) 0.0000(11) 0.0162(11) 0.0047(11)
C91 0.0256(13) 0.059(2) 0.0581(18) -0.0127(15) 0.0009(12) 0.0030(13)
C92 0.0257(12) 0.0484(16) 0.0342(13) -0.0068(11) 0.0013(10) 0.0049(11)
C93 0.0233(10) 0.0245(11) 0.0200(10) 0.0004(8) 0.0025(8) 0.0023(8)
C94 0.0334(12) 0.0294(12) 0.0213(10) 0.0037(9) 0.0011(9) 0.0038(9)
C95 0.0429(15) 0.0425(15) 0.0225(11) 0.0009(10) -0.0008(10) 0.0071(12)
C96 0.0391(15) 0.0581(19) 0.0306(13) -0.0008(12) -0.0118(11) 0.0075(13)
C97 0.0309(13) 0.0561(18) 0.0375(14) -0.0036(13) -0.0051(11) -0.0072(12)
C98 0.0243(11) 0.0407(14) 0.0267(11) -0.0012(10) 0.0024(9) -0.0022(10)
F4 0.0874(16) 0.0648(13) 0.0341(9) -0.0026(9) -0.0178(9) -0.0125(12)
F5 0.0972(17) 0.0460(11) 0.0592(12) 0.0074(9) -0.0299(11) -0.0341(12)
F6 0.0379(11) 0.132(3) 0.122(2) -0.093(2) -0.0298(12) 0.0210(13)
F13 0.0709(13) 0.0706(14) 0.0356(9) 0.0132(9) 0.0035(8) -0.0267(11)
F14 0.0867(17) 0.0763(16) 0.1029(19) 0.0392(15) 0.0705(16) 0.0293(14)
F15 0.0940(17) 0.0747(15) 0.0492(11) 0.0005(10) 0.0155(11) -0.0627(14)
F16 0.0706(12) 0.0360(9) 0.0484(10) -0.0180(8) 0.0076(9) -0.0253(9)
F17 0.126(2) 0.0711(15) 0.0490(12) -0.0203(11) -0.0470(13) 0.0421(15)
F18 0.0764(14) 0.0676(13) 0.0415(10) -0.0242(9) 0.0253(9) -0.0326(11)
F19 0.0592(11) 0.0443(10) 0.0443(9) 0.0088(8) 0.0141(8) -0.0004(8)
F20 0.111(2) 0.0818(17) 0.0383(10) 0.0141(10) -0.0256(11) -0.0515(15)
F21 0.0901(17) 0.111(2) 0.0703(15) 0.0574(15) 0.0301(13) 0.0724(17)
F22 0.0668(14) 0.0864(17) 0.0657(13) 0.0062(12) 0.0160(11) 0.0574(13)
F23 0.127(2) 0.0642(15) 0.144(3) 0.0233(17) 0.108(2) 0.0284(16)
F24 0.0692(16) 0.153(3) 0.0686(15) -0.0610(18) -0.0001(12) 0.0346(17)
C01S 0.0170(9) 0.0184(10) 0.0253(10) -0.0002(8) 0.0010(8) -0.0004(7)
C35 0.0184(9) 0.0145(9) 0.0234(10) 0.0023(8) 0.0025(7) 0.0013(7)
C36 0.0188(10) 0.0192(10) 0.0271(11) 0.0024(8) 0.0019(8) 0.0021(8)
C37 0.0241(11) 0.0243(11) 0.0323(12) 0.0014(9) 0.0063(9) 0.0073(9)
C38 0.0334(12) 0.0253(11) 0.0292(12) -0.0052(9) 0.0037(9) 0.0079(9)
C39 0.0302(12) 0.0245(11) 0.0265(11) -0.0040(9) -0.0004(9) 0.0025(9)
C40 0.0199(10) 0.0183(10) 0.0269(10) -0.0012(8) 0.0004(8) 0.0019(8)
C41 0.0270(12) 0.0490(15) 0.0518(15) -0.0027(12) 0.0088(11) 0.0175(11)
C42 0.0413(15) 0.0330(14) 0.0393(14) -0.0132(11) -0.0072(11) 0.0047(11)
C43 0.0181(9) 0.0152(9) 0.0238(10) -0.0026(8) 0.0027(7) 0.0002(7)
C44 0.0255(11) 0.0213(10) 0.0256(11) 0.0000(8) 0.0014(8) -0.0004(8)
C45 0.0294(12) 0.0227(11) 0.0257(11) 0.0023(8) 0.0049(9) -0.0048(9)
C46 0.0217(11) 0.0246(11) 0.0307(11) -0.0020(9) 0.0054(8) -0.0066(9)
C47 0.0175(10) 0.0218(10) 0.0267(10) -0.0007(8) 0.0007(8) -0.0025(8)
C48 0.0317(12) 0.0346(13) 0.0288(12) 0.0073(10) -0.0008(9) 0.0027(10)
C49 0.0259(12) 0.0505(15) 0.0403(13) 0.0012(11) 0.0050(10) -0.0168(11)
C50 0.0159(9) 0.0141(9) 0.0259(10) 0.0014(8) -0.0010(7) 0.0013(7)
C51 0.0228(10) 0.0184(10) 0.0236(10) 0.0012(8) -0.0005(8) -0.0015(8)
C52 0.0221(10) 0.0216(11) 0.0312(12) 0.0035(9) 0.0016(8) -0.0042(8)
C53 0.0243(11) 0.0181(10) 0.0327(12) -0.0008(9) -0.0016(9) -0.0041(8)
C54 0.0242(11) 0.0172(10) 0.0289(11) -0.0024(8) -0.0012(8) 0.0008(8)
C55 0.0219(10) 0.0158(9) 0.0258(10) -0.0002(8) 0.0022(8) 0.0013(8)
C56 0.0411(14) 0.0309(13) 0.0386(14) 0.0018(11) 0.0099(11) -0.0134(11)
C57 0.0410(14) 0.0252(12) 0.0345(13) -0.0059(10) -0.0022(10) -0.0048(10)
C58 0.0169(9) 0.0146(9) 0.0279(10) -0.0008(8) -0.0014(8) -0.0003(7)
C59 0.0205(10) 0.0169(10) 0.0299(11) 0.0003(8) 0.0008(8) -0.0009(8)
C60 0.0244(11) 0.0198(10) 0.0345(12) 0.0045(9) -0.0029(9) -0.0009(8)
C61 0.0213(11) 0.0186(10) 0.0427(13) 0.0019(9) -0.0028(9) 0.0032(8)
C62 0.0216(10) 0.0212(11) 0.0381(13) -0.0036(9) 0.0013(9) 0.0045(8)
C63 0.0207(10) 0.0197(10) 0.0289(11) -0.0016(8) -0.0006(8) 0.0022(8)
C64 0.0407(15) 0.0335(14) 0.0407(15) 0.0134(11) -0.0026(11) 0.0042(11)
C65 0.0358(14) 0.0393(15) 0.0446(15) 0.0007(12) 0.0074(11) 0.0187(12)
B1 0.0163(11) 0.0157(11) 0.0225(11) 0.0006(8) 0.0011(8) 0.0006(8)
F1 0.048(2) 0.106(4) 0.103(3) -0.060(3) 0.015(2) 0.026(3)
F2 0.056(2) 0.122(4) 0.102(3) 0.053(3) 0.014(2) 0.057(3)
F3 0.0228(16) 0.071(3) 0.136(4) -0.003(3) 0.017(2) 0.0081(15)
F7 0.073(3) 0.0350(17) 0.085(3) 0.0076(16) -0.029(2) 0.0159(16)
F8 0.0248(15) 0.122(5) 0.092(4) 0.077(4) -0.0103(18) -0.007(2)
F9 0.077(4) 0.123(5) 0.0279(18) -0.013(3) -0.0126(17) 0.050(4)
F10 0.050(2) 0.089(3) 0.063(3) -0.023(2) 0.0040(19) -0.043(2)
F11 0.0217(15) 0.071(2) 0.091(3) -0.001(2) 0.0112(19) -0.0059(14)
F12 0.043(2) 0.084(4) 0.065(2) 0.034(2) 0.0070(18) -0.026(2)
F1A 0.037(2) 0.042(2) 0.142(5) 0.004(3) 0.004(3) 0.0247(19)
F2A 0.028(2) 0.100(4) 0.108(4) -0.061(3) -0.017(2) 0.026(2)
F3A 0.051(3) 0.120(4) 0.077(3) 0.035(3) 0.035(2) 0.043(3)
F7A 0.052(4) 0.161(12) 0.065(7) 0.083(7) -0.001(4) -0.011(7)
F8A 0.099(9) 0.163(12) 0.066(5) -0.062(7) -0.049(5) 0.103(9)
F9A 0.066(6) 0.060(4) 0.105(7) 0.028(4) -0.060(5) -0.024(4)
F10A 0.028(3) 0.083(4) 0.076(5) 0.026(4) -0.002(3) -0.017(3)
F11A 0.036(4) 0.079(5) 0.044(3) -0.009(3) 0.017(2) -0.029(4)
F12A 0.042(3) 0.065(4) 0.077(5) -0.021(3) 0.005(4) -0.028(3)
F25 0.0586(11) 0.0447(10) 0.0377(9) 0.0107(7) 0.0122(8) 0.0080(8)
F26 0.148(3) 0.0948(19) 0.0476(12) 0.0310(12) -0.0524(14) -0.0829(19)
F27 0.0648(13) 0.0671(14) 0.0662(13) 0.0407(11) 0.0173(10) 0.0367(11)
F28 0.136(3) 0.099(2) 0.0647(14) 0.0079(14) 0.0282(15) 0.095(2)
F29 0.128(3) 0.103(2) 0.214(4) -0.063(3) 0.137(3) -0.034(2)
F30 0.102(2) 0.157(3) 0.0427(12) -0.0221(15) 0.0043(12) 0.075(2)
F31 0.0610(13) 0.0936(18) 0.0537(12) 0.0440(12) 0.0072(9) -0.0055(12)
F32 0.0785(15) 0.0528(12) 0.0696(13) 0.0004(10) 0.0484(12) -0.0057(10)
F33 0.0714(14) 0.0889(17) 0.0521(11) -0.0080(11) 0.0167(10) -0.0605(13)
F34 0.0760(14) 0.0546(12) 0.0495(11) -0.0235(9) 0.0108(9) -0.0371(11)
F35 0.156(3) 0.0741(16) 0.0456(12) -0.0180(11) -0.0509(14) 0.0547(18)
F36 0.0675(13) 0.0739(14) 0.0398(9) -0.0240(9) 0.0191(9) -0.0267(11)
F40 0.0705(13) 0.0696(14) 0.0291(8) -0.0067(8) -0.0078(8) -0.0086(11)
F41 0.0997(18) 0.0484(12) 0.0606(13) 0.0113(10) -0.0327(12) -0.0398(12)
F42 0.0376(10) 0.1009(19) 0.0864(16) -0.0582(15) -0.0235(10) 0.0143(11)
C99 0.0163(9) 0.0155(9) 0.0271(10) -0.0010(8) -0.0024(7) -0.0006(7)
C100 0.0199(10) 0.0203(10) 0.0265(11) 0.0019(8) 0.0002(8) -0.0019(8)
C101 0.0241(11) 0.0183(10) 0.0338(12) 0.0040(9) -0.0039(9) -0.0003(8)
C102 0.0241(11) 0.0198(10) 0.0393(13) 0.0027(9) -0.0046(9) 0.0055(8)
C103 0.0249(11) 0.0233(11) 0.0362(13) -0.0040(9) -0.0007(9) 0.0068(9)
C104 0.0235(10) 0.0206(10) 0.0257(11) -0.0016(8) -0.0009(8) 0.0020(8)
C105 0.0394(14) 0.0295(13) 0.0371(14) 0.0095(11) -0.0070(11) -0.0017(11)
C106 0.0401(15) 0.0398(15) 0.0461(16) -0.0026(12) 0.0087(12) 0.0190(12)
C107 0.0162(9) 0.0150(9) 0.0261(10) 0.0011(8) -0.0001(7) 0.0009(7)
C108 0.0199(10) 0.0190(10) 0.0250(10) 0.0022(8) -0.0011(8) -0.0020(8)
C109 0.0221(10) 0.0191(10) 0.0292(11) 0.0031(8) -0.0003(8) -0.0031(8)
C110 0.0203(10) 0.0193(10) 0.0341(12) 0.0016(9) -0.0036(8) -0.0050(8)
C111 0.0249(11) 0.0191(10) 0.0268(11) -0.0023(8) -0.0032(8) -0.0011(8)
C112 0.0203(10) 0.0191(10) 0.0251(10) 0.0011(8) 0.0007(8) -0.0001(8)
C113 0.0323(13) 0.0311(13) 0.0337(13) 0.0033(10) 0.0042(10) -0.0119(10)
C114 0.0413(14) 0.0277(12) 0.0330(13) -0.0052(10) -0.0033(10) -0.0047(10)
C115 0.0198(10) 0.0148(9) 0.0223(10) 0.0019(7) 0.0016(7) -0.0002(7)
C116 0.0199(10) 0.0188(10) 0.0274(11) 0.0001(8) 0.0003(8) 0.0016(8)
C117 0.0255(11) 0.0252(11) 0.0319(12) -0.0016(9) 0.0047(9) 0.0068(9)
C118 0.0344(13) 0.0255(12) 0.0296(12) -0.0045(9) 0.0047(9) 0.0047(9)
C119 0.0305(12) 0.0211(11) 0.0259(11) -0.0014(8) -0.0001(9) -0.0003(9)
C120 0.0196(10) 0.0190(10) 0.0257(10) 0.0000(8) 0.0007(8) -0.0002(8)
C121 0.0300(13) 0.0521(16) 0.0563(16) -0.0088(13) 0.0056(11) 0.0179(12)
C122 0.0406(14) 0.0317(13) 0.0308(13) -0.0088(10) -0.0033(10) -0.0014(11)
C123 0.0166(9) 0.0153(9) 0.0230(10) -0.0022(7) 0.0024(7) -0.0006(7)
C124 0.0181(10) 0.0197(10) 0.0269(10) 0.0025(8) 0.0027(8) -0.0007(8)
C125 0.0250(11) 0.0232(11) 0.0251(11) 0.0034(8) 0.0015(8) -0.0023(8)
C126 0.0285(11) 0.0240(11) 0.0261(11) 0.0035(9) 0.0055(9) -0.0050(9)
C127 0.0203(10) 0.0251(11) 0.0273(11) -0.0024(9) 0.0061(8) -0.0077(8)
C128 0.0172(10) 0.0213(10) 0.0250(10) -0.0028(8) 0.0005(8) -0.0025(8)
C129 0.0317(12) 0.0390(13) 0.0358(12) 0.0130(11) 0.0001(10) 0.0018(10)
C130 0.0253(12) 0.0459(15) 0.0356(13) -0.0022(11) 0.0054(10) -0.0156(11)
B2 0.0154(10) 0.0157(11) 0.0225(11) 0.0014(8) 0.0003(8) -0.0006(8)
F37 0.0506(19) 0.128(4) 0.062(2) -0.029(2) 0.0109(16) 0.046(2)
F38 0.051(2) 0.103(3) 0.131(4) 0.054(3) 0.014(2) 0.047(2)
F39 0.0232(15) 0.088(3) 0.145(4) -0.057(3) 0.011(2) 0.0028(16)
F43 0.0254(13) 0.105(3) 0.089(3) 0.065(2) -0.0054(14) -0.0005(16)
F44 0.063(2) 0.0376(14) 0.068(2) 0.0134(13) -0.0133(16) 0.0119(13)
F45 0.072(3) 0.084(3) 0.0328(14) -0.0040(18) -0.0146(14) 0.026(2)
F46 0.046(4) 0.121(8) 0.073(5) 0.052(5) 0.005(4) -0.039(5)
F47 0.048(4) 0.101(6) 0.064(3) -0.039(4) 0.012(3) -0.050(4)
F48 0.020(3) 0.070(3) 0.114(6) -0.016(4) 0.019(3) -0.0028(19)
F37A 0.052(3) 0.068(3) 0.124(5) -0.049(3) -0.004(3) 0.036(3)
F38A 0.046(3) 0.118(5) 0.067(3) -0.016(3) -0.010(2) 0.054(3)
F39A 0.037(3) 0.103(4) 0.113(4) 0.037(4) 0.027(3) 0.019(3)
F43A 0.041(4) 0.070(4) 0.063(4) 0.033(3) -0.030(3) -0.019(3)
F44A 0.057(5) 0.074(4) 0.066(4) -0.004(4) -0.012(4) 0.034(4)
F45A 0.053(4) 0.064(5) 0.036(4) 0.031(3) -0.001(3) -0.006(4)
F46A 0.056(6) 0.089(6) 0.132(11) -0.074(8) 0.031(8) -0.049(5)
F47A 0.022(3) 0.121(8) 0.108(8) 0.072(7) 0.001(4) -0.015(4)
F48A 0.039(4) 0.111(7) 0.034(3) -0.012(4) 0.017(3) -0.039(4)

loop_
_atom_type_symbol
_atom_type_description
_atom_type_scat_dispersion_real
_atom_type_scat_dispersion_imag
_atom_type_scat_source
C C 0.0181 0.0091 'International Tables Vol C Tables 4.2.6.8 and 6.1.1.4'
H H 0.0000 0.0000 'International Tables Vol C Tables 4.2.6.8 and 6.1.1.4'
B B 0.0090 0.0039 'International Tables Vol C Tables 4.2.6.8 and 6.1.1.4'
F F 0.0727 0.0534 'International Tables Vol C Tables 4.2.6.8 and 6.1.1.4'
P P 0.2955 0.4335 'International Tables Vol C Tables 4.2.6.8 and 6.1.1.4'
Rh Rh 0.0927 3.6045 'International Tables Vol C Tables 4.2.6.8 and 6.1.1.4'

loop_
_geom_angle_atom_site_label_1
_geom_angle_atom_site_label_2
_geom_angle_atom_site_label_3
_geom_angle
_geom_angle_site_symmetry_3
P2 Rh1 P1 93.975(19) .
C1 Rh1 P1 96.50(7) .
C1 Rh1 P2 163.72(7) .
C2 Rh1 P1 104.38(7) .
C2 Rh1 P2 150.60(8) .
C2 Rh1 C1 35.88(11) .
C4 Rh1 P1 169.22(7) .
C4 Rh1 P2 94.02(7) .
C4 Rh1 C1 77.37(10) .
C4 Rh1 C2 65.47(9) .
C5 Rh1 P1 148.19(8) .
C5 Rh1 P2 99.32(7) .
C5 Rh1 C1 65.56(9) .
C5 Rh1 C2 76.95(10) .
C5 Rh1 C4 36.37(11) .
C8 P1 Rh1 118.86(7) .
C8 P1 C11 102.60(11) .
C8 P1 C17 103.09(11) .
C11 P1 Rh1 116.67(8) .
C17 P1 Rh1 109.31(7) .
C17 P1 C11 104.65(10) .
C10 P2 Rh1 120.92(7) .
C10 P2 C23 106.99(10) .
C10 P2 C29 103.96(10) .
C23 P2 Rh1 108.33(7) .
C29 P2 Rh1 109.38(8) .
C29 P2 C23 106.37(10) .
Rh1 C1 H1 112(2) .
C2 C1 Rh1 71.73(14) .
C2 C1 H1 125(2) .
C2 C1 C6 106.3(2) .
C6 C1 Rh1 95.19(15) .
C6 C1 H1 127(2) .
Rh1 C2 H2 109(2) .
C1 C2 Rh1 72.39(14) .
C1 C2 H2 128(2) .
C1 C2 C3 107.4(2) .
C3 C2 Rh1 96.10(15) .
C3 C2 H2 124(2) .
C2 C3 H3 117.4 .
C2 C3 C4 102.22(19) .
C2 C3 C7 99.9(2) .
C4 C3 H3 117.4 .
C4 C3 C7 99.4(2) .
C7 C3 H3 117.4 .
Rh1 C4 H4 113(2) .
C3 C4 Rh1 95.93(15) .
C3 C4 H4 125(2) .
C5 C4 Rh1 71.32(14) .
C5 C4 C3 106.2(2) .
C5 C4 H4 126(2) .
Rh1 C5 H5 113(2) .
C4 C5 Rh1 72.31(14) .
C4 C5 H5 127(2) .
C4 C5 C6 107.1(2) .
C6 C5 Rh1 96.65(15) .
C6 C5 H5 123(2) .
C1 C6 H6 117.3 .
C5 C6 C1 102.29(19) .
C5 C6 H6 117.3 .
C5 C6 C7 99.8(2) .
C7 C6 C1 99.8(2) .
C7 C6 H6 117.3 .
C3 C7 H7A 112.9 .
C3 C7 H7B 112.9 .
C6 C7 C3 94.1(2) .
C6 C7 H7A 112.9 .
C6 C7 H7B 112.9 .
H7A C7 H7B 110.3 .
P1 C8 H8A 108.1 .
P1 C8 H8B 108.1 .
H8A C8 H8B 107.3 .
C9 C8 P1 116.89(16) .
C9 C8 H8A 108.1 .
C9 C8 H8B 108.1 .
C8 C9 H9A 109.0 .
C8 C9 H9B 109.0 .
H9A C9 H9B 107.8 .
C10 C9 C8 112.83(19) .
C10 C9 H9A 109.0 .
C10 C9 H9B 109.0 .
P2 C10 H10A 108.5 .
P2 C10 H10B 108.5 .
C9 C10 P2 114.94(15) .
C9 C10 H10A 108.5 .
C9 C10 H10B 108.5 .
H10A C10 H10B 107.5 .
P1 C11 H11 107.6 .
C12 C11 P1 112.19(16) .
C12 C11 H11 107.6 .
C12 C11 C16 111.9(2) .
C16 C11 P1 109.86(15) .
C16 C11 H11 107.6 .
C11 C12 H12A 109.2 .
C11 C12 H12B 109.2 .
H12A C12 H12B 107.9 .
C13 C12 C11 111.9(2) .
C13 C12 H12A 109.2 .
C13 C12 H12B 109.2 .
C12 C13 H13A 109.3 .
C12 C13 H13B 109.3 .
H13A C13 H13B 107.9 .
C14 C13 C12 111.8(2) .
C14 C13 H13A 109.3 .
C14 C13 H13B 109.3 .
C13 C14 H14A 109.6 .
C13 C14 H14B 109.6 .
C13 C14 C15 110.3(2) .
H14A C14 H14B 108.1 .
C15 C14 H14A 109.6 .
C15 C14 H14B 109.6 .
C14 C15 H15A 109.5 .
C14 C15 H15B 109.5 .
C14 C15 C16 110.9(3) .
H15A C15 H15B 108.0 .
C16 C15 H15A 109.5 .
C16 C15 H15B 109.5 .
C11 C16 H16A 109.4 .
C11 C16 H16B 109.4 .
C15 C16 C11 111.3(2) .
C15 C16 H16A 109.4 .
C15 C16 H16B 109.4 .
H16A C16 H16B 108.0 .
P1 C17 H17 106.3 .
C18 C17 P1 114.23(16) .
C18 C17 H17 106.3 .
C18 C17 C22 111.01(19) .
C22 C17 P1 112.17(15) .
C22 C17 H17 106.3 .
C17 C18 H18A 109.5 .
C17 C18 H18B 109.5 .
H18A C18 H18B 108.1 .
C19 C18 C17 110.9(2) .
C19 C18 H18A 109.5 .
C19 C18 H18B 109.5 .
C18 C19 H19A 109.2 .
C18 C19 H19B 109.2 .
H19A C19 H19B 107.9 .
C20 C19 C18 112.0(2) .
C20 C19 H19A 109.2 .
C20 C19 H19B 109.2 .
C19 C20 H20A 109.4 .
C19 C20 H20B 109.4 .
C19 C20 C21 111.0(2) .
H20A C20 H20B 108.0 .
C21 C20 H20A 109.4 .
C21 C20 H20B 109.4 .
C20 C21 H21A 109.3 .
C20 C21 H21B 109.3 .
H21A C21 H21B 108.0 .
C22 C21 C20 111.6(2) .
C22 C21 H21A 109.3 .
C22 C21 H21B 109.3 .
C17 C22 H22A 109.5 .
C17 C22 H22B 109.5 .
C21 C22 C17 110.6(2) .
C21 C22 H22A 109.5 .
C21 C22 H22B 109.5 .
H22A C22 H22B 108.1 .
P2 C23 H23 106.2 .
C24 C23 P2 116.37(16) .
C24 C23 H23 106.2 .
C24 C23 C28 108.84(19) .
C28 C23 P2 112.40(15) .
C28 C23 H23 106.2 .
C23 C24 H24A 109.6 .
C23 C24 H24B 109.6 .
H24A C24 H24B 108.1 .
C25 C24 C23 110.4(2) .
C25 C24 H24A 109.6 .
C25 C24 H24B 109.6 .
C24 C25 H25A 109.3 .
C24 C25 H25B 109.3 .
C24 C25 C26 111.8(2) .
H25A C25 H25B 107.9 .
C26 C25 H25A 109.3 .
C26 C25 H25B 109.3 .
C25 C26 H26A 109.4 .
C25 C26 H26B 109.4 .
H26A C26 H26B 108.0 .
C27 C26 C25 111.2(2) .
C27 C26 H26A 109.4 .
C27 C26 H26B 109.4 .
C26 C27 H27A 109.3 .
C26 C27 H27B 109.3 .
C26 C27 C28 111.7(2) .
H27A C27 H27B 107.9 .
C28 C27 H27A 109.3 .
C28 C27 H27B 109.3 .
C23 C28 H28A 109.6 .
C23 C28 H28B 109.6 .
C27 C28 C23 110.39(19) .
C27 C28 H28A 109.6 .
C27 C28 H28B 109.6 .
H28A C28 H28B 108.1 .
P2 C29 H29 106.3 .
C30 C29 P2 117.15(16) .
C30 C29 H29 106.3 .
C30 C29 C34 110.79(19) .
C34 C29 P2 109.21(15) .
C34 C29 H29 106.3 .
C29 C30 H30A 109.7 .
C29 C30 H30B 109.7 .
C29 C30 C31 109.8(2) .
H30A C30 H30B 108.2 .
C31 C30 H30A 109.7 .
C31 C30 H30B 109.7 .
C30 C31 H31A 109.1 .
C30 C31 H31B 109.1 .
H31A C31 H31B 107.8 .
C32 C31 C30 112.5(2) .
C32 C31 H31A 109.1 .
C32 C31 H31B 109.1 .
C31 C32 H32A 109.5 .
C31 C32 H32B 109.5 .
C31 C32 C33 110.9(2) .
H32A C32 H32B 108.1 .
C33 C32 H32A 109.5 .
C33 C32 H32B 109.5 .
C32 C33 H33A 109.5 .
C32 C33 H33B 109.5 .
C32 C33 C34 110.6(2) .
H33A C33 H33B 108.1 .
C34 C33 H33A 109.5 .
C34 C33 H33B 109.5 .
C29 C34 H34A 109.5 .
C29 C34 H34B 109.5 .
C33 C34 C29 110.8(2) .
C33 C34 H34A 109.5 .
C33 C34 H34B 109.5 .
H34A C34 H34B 108.1 .
P3 Rh2 P4 93.882(19) .
C66 Rh2 P3 94.20(7) .
C66 Rh2 P4 169.07(7) .
C66 Rh2 C69 77.39(10) .
C66 Rh2 C70 65.48(9) .
C67 Rh2 P3 99.53(7) .
C67 Rh2 P4 148.32(8) .
C67 Rh2 C66 36.28(11) .
C67 Rh2 C69 65.68(10) .
C67 Rh2 C70 77.00(10) .
C69 Rh2 P3 164.06(8) .
C69 Rh2 P4 96.39(7) .
C70 Rh2 P3 150.55(8) .
C70 Rh2 P4 104.23(7) .
C70 Rh2 C69 35.88(11) .
C73 P3 Rh2 120.97(7) .
C73 P3 C76 106.98(11) .
C73 P3 C82 104.54(11) .
C76 P3 Rh2 108.50(7) .
C82 P3 Rh2 108.88(8) .
C82 P3 C76 106.04(10) .
C75 P4 Rh2 118.89(7) .
C75 P4 C88 102.12(11) .
C75 P4 C93 103.25(11) .
C88 P4 Rh2 117.19(8) .
C93 P4 Rh2 108.62(7) .
C93 P4 C88 105.16(10) .
H04A C04S H04B 108.1 .
C90 C04S H04A 109.6 .
C90 C04S H04B 109.6 .
C91 C04S H04A 109.6 .
C91 C04S H04B 109.6 .
C91 C04S C90 110.2(2) .
Rh2 C66 H66 114(2) .
C67 C66 Rh2 71.40(14) .
C67 C66 H66 124.2(19) .
C67 C66 C71 105.9(2) .
C71 C66 Rh2 96.08(14) .
C71 C66 H66 127(2) .
Rh2 C67 H67 113(3) .
C66 C67 Rh2 72.32(14) .
C66 C67 C68 107.2(2) .
C66 C67 H67 128(3) .
C68 C67 Rh2 96.56(15) .
C68 C67 H67 122(3) .
C67 C68 H68 117.4 .
C67 C68 C69 102.1(2) .
C69 C68 H68 117.4 .
C72 C68 C67 99.7(2) .
C72 C68 H68 117.4 .
C72 C68 C69 99.8(2) .
Rh2 C69 H69 115(2) .
C68 C69 Rh2 95.29(15) .
C68 C69 H69 121(2) .
C70 C69 Rh2 71.84(14) .
C70 C69 C68 106.4(2) .
C70 C69 H69 130(2) .
Rh2 C70 H70 111(2) .
C69 C70 Rh2 72.29(14) .
C69 C70 H70 131.9(19) .
C69 C70 C71 106.8(2) .
C71 C70 Rh2 95.84(15) .
C71 C70 H70 120(2) .
C66 C71 H71 117.1 .
C70 C71 C66 102.39(19) .
C70 C71 H71 117.1 .
C70 C71 C72 100.2(2) .
C72 C71 C66 100.1(2) .
C72 C71 H71 117.1 .
C68 C72 C71 94.0(2) .
C68 C72 H72A 112.9 .
C68 C72 H72B 112.9 .
C71 C72 H72A 112.9 .
C71 C72 H72B 112.9 .
H72A C72 H72B 110.3 .
P3 C73 H73A 108.6 .
P3 C73 H73B 108.6 .
H73A C73 H73B 107.6 .
C74 C73 P3 114.60(16) .
C74 C73 H73A 108.6 .
C74 C73 H73B 108.6 .
C73 C74 H74A 109.0 .
C73 C74 H74B 109.0 .
C73 C74 C75 112.8(2) .
H74A C74 H74B 107.8 .
C75 C74 H74A 109.0 .
C75 C74 H74B 109.0 .
P4 C75 H75A 108.1 .
P4 C75 H75B 108.1 .
C74 C75 P4 116.94(16) .
C74 C75 H75A 108.1 .
C74 C75 H75B 108.1 .
H75A C75 H75B 107.3 .
P3 C76 H76 106.0 .
C77 C76 P3 116.33(16) .
C77 C76 H76 106.0 .
C77 C76 C81 109.07(19) .
C81 C76 P3 112.78(15) .
C81 C76 H76 106.0 .
C76 C77 H77A 109.6 .
C76 C77 H77B 109.6 .
C76 C77 C78 110.2(2) .
H77A C77 H77B 108.1 .
C78 C77 H77A 109.6 .
C78 C77 H77B 109.6 .
C77 C78 H78A 109.1 .
C77 C78 H78B 109.1 .
H78A C78 H78B 107.9 .
C79 C78 C77 112.3(2) .
C79 C78 H78A 109.1 .
C79 C78 H78B 109.1 .
C78 C79 H79A 109.3 .
C78 C79 H79B 109.3 .
H79A C79 H79B 108.0 .
C80 C79 C78 111.7(2) .
C80 C79 H79A 109.3 .
C80 C79 H79B 109.3 .
C79 C80 H80A 109.3 .
C79 C80 H80B 109.3 .
C79 C80 C81 111.7(2) .
H80A C80 H80B 107.9 .
C81 C80 H80A 109.3 .
C81 C80 H80B 109.3 .
C76 C81 H81A 109.6 .
C76 C81 H81B 109.6 .
C80 C81 C76 110.20(19) .
C80 C81 H81A 109.6 .
C80 C81 H81B 109.6 .
H81A C81 H81B 108.1 .
P3 C82 H82 106.5 .
C83 C82 P3 116.81(18) .
C83 C82 H82 106.5 .
C83 C82 C87 110.6(2) .
C87 C82 P3 109.48(15) .
C87 C82 H82 106.5 .
C82 C83 H83A 109.7 .
C82 C83 H83B 109.7 .
C82 C83 C84 109.6(2) .
H83A C83 H83B 108.2 .
C84 C83 H83A 109.7 .
C84 C83 H83B 109.7 .
C83 C84 H84A 109.2 .
C83 C84 H84B 109.2 .
H84A C84 H84B 107.9 .
C85 C84 C83 111.8(2) .
C85 C84 H84A 109.2 .
C85 C84 H84B 109.2 .
C84 C85 H85A 109.5 .
C84 C85 H85B 109.5 .
H85A C85 H85B 108.1 .
C86 C85 C84 110.8(2) .
C86 C85 H85A 109.5 .
C86 C85 H85B 109.5 .
C85 C86 H86A 109.5 .
C85 C86 H86B 109.5 .
C85 C86 C87 110.8(2) .
H86A C86 H86B 108.1 .
C87 C86 H86A 109.5 .
C87 C86 H86B 109.5 .
C82 C87 H87A 109.5 .
C82 C87 H87B 109.5 .
C86 C87 C82 110.6(2) .
C86 C87 H87A 109.5 .
C86 C87 H87B 109.5 .
H87A C87 H87B 108.1 .
P4 C88 H88 107.7 .
C89 C88 P4 112.07(17) .
C89 C88 H88 107.7 .
C89 C88 C92 111.7(2) .
C92 C88 P4 109.67(16) .
C92 C88 H88 107.7 .
C88 C89 H89A 109.3 .
C88 C89 H89B 109.3 .
C88 C89 C90 111.5(2) .
H89A C89 H89B 108.0 .
C90 C89 H89A 109.3 .
C90 C89 H89B 109.3 .
C04S C90 C89 111.6(2) .
C04S C90 H90A 109.3 .
C04S C90 H90B 109.3 .
C89 C90 H90A 109.3 .
C89 C90 H90B 109.3 .
H90A C90 H90B 108.0 .
C04S C91 H91A 109.5 .
C04S C91 H91B 109.5 .
C04S C91 C92 110.8(3) .
H91A C91 H91B 108.1 .
C92 C91 H91A 109.5 .
C92 C91 H91B 109.5 .
C88 C92 H92A 109.4 .
C88 C92 H92B 109.4 .
C91 C92 C88 111.4(2) .
C91 C92 H92A 109.4 .
C91 C92 H92B 109.4 .
H92A C92 H92B 108.0 .
P4 C93 H93 106.4 .
C94 C93 P4 114.70(16) .
C94 C93 H93 106.4 .
C94 C93 C98 111.0(2) .
C98 C93 P4 111.50(15) .
C98 C93 H93 106.4 .
C93 C94 H94A 109.5 .
C93 C94 H94B 109.5 .
H94A C94 H94B 108.0 .
C95 C94 C93 110.9(2) .
C95 C94 H94A 109.5 .
C95 C94 H94B 109.5 .
C94 C95 H95A 109.3 .
C94 C95 H95B 109.3 .
H95A C95 H95B 108.0 .
C96 C95 C94 111.4(2) .
C96 C95 H95A 109.3 .
C96 C95 H95B 109.3 .
C95 C96 H96A 109.4 .
C95 C96 H96B 109.4 .
C95 C96 C97 111.2(2) .
H96A C96 H96B 108.0 .
C97 C96 H96A 109.4 .
C97 C96 H96B 109.4 .
C96 C97 H97A 109.4 .
C96 C97 H97B 109.4 .
C96 C97 C98 111.3(2) .
H97A C97 H97B 108.0 .
C98 C97 H97A 109.4 .
C98 C97 H97B 109.4 .
C93 C98 H98A 109.6 .
C93 C98 H98B 109.6 .
C97 C98 C93 110.4(2) .
C97 C98 H98A 109.6 .
C97 C98 H98B 109.6 .
H98A C98 H98B 108.1 .
C43 C01S H01S 118.9 .
C44 C01S H01S 118.9 .
C44 C01S C43 122.2(2) .
C36 C35 C40 116.0(2) .
C36 C35 B1 121.87(19) .
C40 C35 B1 121.92(18) .
C35 C36 H36 119.0 .
C37 C36 C35 122.0(2) .
C37 C36 H36 119.0 .
C36 C37 C41 120.1(2) .
C38 C37 C36 120.9(2) .
C38 C37 C41 119.0(2) .
C37 C38 H38 121.0 .
C37 C38 C39 118.0(2) .
C39 C38 H38 121.0 .
C38 C39 C40 121.1(2) .
C38 C39 C42 118.0(2) .
C40 C39 C42 121.0(2) .
C35 C40 H40 119.0 .
C39 C40 C35 121.9(2) .
C39 C40 H40 119.0 .
F1 C41 C37 113.2(3) .
F1 C41 F3 104.6(4) .
F2 C41 C37 110.3(3) .
F2 C41 F1 109.4(5) .
F2 C41 F3 107.2(5) .
F3 C41 C37 111.8(3) .
F1A C41 C37 112.2(3) .
F2A C41 C37 115.8(3) .
F2A C41 F1A 102.3(5) .
F3A C41 C37 114.2(4) .
F3A C41 F1A 102.8(5) .
F3A C41 F2A 108.3(6) .
F4 C42 C39 111.8(3) .
F5 C42 F4 102.6(2) .
F5 C42 C39 112.5(2) .
F6 C42 F4 105.5(3) .
F6 C42 F5 109.7(3) .
F6 C42 C39 114.0(2) .
C01S C43 B1 122.24(18) .
C47 C43 C01S 115.5(2) .
C47 C43 B1 121.90(19) .
C01S C44 C48 120.5(2) .
C45 C44 C01S 120.9(2) .
C45 C44 C48 118.5(2) .
C44 C45 H45 121.0 .
C46 C45 C44 118.0(2) .
C46 C45 H45 121.0 .
C45 C46 C47 121.1(2) .
C45 C46 C49 119.2(2) .
C47 C46 C49 119.6(2) .
C43 C47 H47 118.9 .
C46 C47 C43 122.3(2) .
C46 C47 H47 118.9 .
F7 C48 C44 110.7(3) .
F8 C48 C44 115.8(3) .
F8 C48 F7 104.6(4) .
F8 C48 F9 109.5(5) .
F9 C48 C44 113.8(4) .
F9 C48 F7 101.0(4) .
F7A C48 C44 114.0(6) .
F7A C48 F9A 101.4(7) .
F8A C48 C44 115.5(4) .
F8A C48 F7A 110.2(9) .
F8A C48 F9A 105.4(7) .
F9A C48 C44 109.0(4) .
F10 C49 C46 111.6(3) .
F10 C49 F11 105.5(4) .
F10 C49 F12 109.2(4) .
F11 C49 C46 110.9(3) .
F12 C49 C46 112.6(4) .
F12 C49 F11 106.6(4) .
F10A C49 C46 117.0(5) .
F10A C49 F11A 105.1(7) .
F10A C49 F12A 104.0(6) .
F11A C49 C46 114.2(6) .
F11A C49 F12A 104.8(7) .
F12A C49 C46 110.6(5) .
C51 C50 B1 120.97(19) .
C55 C50 C51 115.70(19) .
C55 C50 B1 122.94(18) .
C50 C51 H51 118.8 .
C52 C51 C50 122.4(2) .
C52 C51 H51 118.8 .
C51 C52 C56 119.2(2) .
C53 C52 C51 120.9(2) .
C53 C52 C56 119.9(2) .
C52 C53 H53 121.1 .
C54 C53 C52 117.7(2) .
C54 C53 H53 121.1 .
C53 C54 C55 121.4(2) .
C53 C54 C57 118.8(2) .
C55 C54 C57 119.7(2) .
C50 C55 H55 119.1 .
C54 C55 C50 121.9(2) .
C54 C55 H55 119.1 .
F13 C56 C52 112.1(2) .
F14 C56 F13 105.0(3) .
F14 C56 F15 109.0(3) .
F14 C56 C52 112.3(2) .
F15 C56 F13 104.7(2) .
F15 C56 C52 113.2(2) .
F16 C57 F18 104.8(2) .
F16 C57 C54 112.5(2) .
F17 C57 F16 107.3(3) .
F17 C57 F18 106.6(3) .
F17 C57 C54 112.4(2) .
F18 C57 C54 112.6(2) .
C59 C58 C63 115.6(2) .
C59 C58 B1 122.01(19) .
C63 C58 B1 122.03(19) .
C58 C59 H59 118.8 .
C60 C59 C58 122.4(2) .
C60 C59 H59 118.8 .
C59 C60 C64 118.5(2) .
C61 C60 C59 121.3(2) .
C61 C60 C64 120.2(2) .
C60 C61 H61 121.2 .
C60 C61 C62 117.6(2) .
C62 C61 H61 121.2 .
C61 C62 C63 121.1(2) .
C61 C62 C65 120.2(2) .
C63 C62 C65 118.7(2) .
C58 C63 H63 118.9 .
C62 C63 C58 122.1(2) .
C62 C63 H63 118.9 .
F19 C64 C60 112.1(2) .
F20 C64 F19 102.6(3) .
F20 C64 C60 112.9(2) .
F21 C64 F19 104.1(2) .
F21 C64 F20 111.2(3) .
F21 C64 C60 113.1(3) .
F22 C65 F23 106.7(3) .
F22 C65 F24 105.9(3) .
F22 C65 C62 114.4(2) .
F23 C65 F24 104.2(3) .
F23 C65 C62 112.5(2) .
F24 C65 C62 112.4(3) .
C43 B1 C35 104.54(17) .
C50 B1 C35 111.77(16) .
C50 B1 C43 113.48(17) .
C58 B1 C35 112.24(17) .
C58 B1 C43 112.31(16) .
C58 B1 C50 102.78(17) .
C100 C99 B2 121.59(19) .
C104 C99 C100 115.7(2) .
C104 C99 B2 122.20(19) .
C99 C100 H100 119.0 .
C101 C100 C99 122.1(2) .
C101 C100 H100 119.0 .
C100 C101 C105 119.1(2) .
C102 C101 C100 121.2(2) .
C102 C101 C105 119.7(2) .
C101 C102 H102 121.3 .
C101 C102 C103 117.4(2) .
C103 C102 H102 121.3 .
C102 C103 C106 119.2(2) .
C104 C103 C102 121.4(2) .
C104 C103 C106 119.3(2) .
C99 C104 H104 118.9 .
C103 C104 C99 122.2(2) .
C103 C104 H104 118.9 .
F25 C105 C101 112.4(2) .
F26 C105 F25 105.0(3) .
F26 C105 F27 109.6(3) .
F26 C105 C101 112.4(2) .
F27 C105 F25 104.5(2) .
F27 C105 C101 112.5(2) .
F28 C106 F30 104.8(3) .
F28 C106 C103 114.2(3) .
F29 C106 F28 108.0(3) .
F29 C106 F30 104.2(4) .
F29 C106 C103 112.1(3) .
F30 C106 C103 112.8(3) .
C108 C107 B2 121.15(19) .
C112 C107 C108 115.8(2) .
C112 C107 B2 122.72(18) .
C107 C108 H108 118.8 .
C109 C108 C107 122.4(2) .
C109 C108 H108 118.8 .
C108 C109 C113 118.9(2) .
C110 C109 C108 121.0(2) .
C110 C109 C113 120.0(2) .
C109 C110 H110 121.3 .
C111 C110 C109 117.5(2) .
C111 C110 H110 121.3 .
C110 C111 C112 121.4(2) .
C110 C111 C114 118.9(2) .
C112 C111 C114 119.5(2) .
C107 C112 H112 119.1 .
C111 C112 C107 121.9(2) .
C111 C112 H112 119.1 .
F31 C113 C109 112.4(2) .
F32 C113 F31 104.5(3) .
F32 C113 C109 112.1(2) .
F33 C113 F31 107.0(2) .
F33 C113 F32 106.6(2) .
F33 C113 C109 113.6(2) .
F34 C114 F36 104.3(2) .
F34 C114 C111 112.9(2) .
F35 C114 F34 108.7(3) .
F35 C114 F36 106.1(3) .
F35 C114 C111 111.9(2) .
F36 C114 C111 112.4(2) .
C116 C115 B2 121.19(19) .
C120 C115 C116 116.1(2) .
C120 C115 B2 122.43(18) .
C115 C116 H116 119.1 .
C117 C116 C115 121.9(2) .
C117 C116 H116 119.1 .
C116 C117 C121 119.7(2) .
C118 C117 C116 121.0(2) .
C118 C117 C121 119.3(2) .
C117 C118 H118 121.0 .
C117 C118 C119 118.1(2) .
C119 C118 H118 121.0 .
C118 C119 C120 121.1(2) .
C118 C119 C122 118.0(2) .
C120 C119 C122 120.9(2) .
C115 C120 H120 119.1 .
C119 C120 C115 121.8(2) .
C119 C120 H120 119.1 .
F37 C121 C117 112.4(3) .
F38 C121 C117 110.7(3) .
F38 C121 F37 106.8(4) .
F39 C121 C117 114.1(3) .
F39 C121 F37 105.3(4) .
F39 C121 F38 107.1(4) .
F37A C121 C117 115.6(4) .
F37A C121 F38A 105.3(6) .
F37A C121 F39A 108.6(6) .
F38A C121 C117 113.1(3) .
F39A C121 C117 112.6(4) .
F39A C121 F38A 100.2(6) .
F40 C122 C119 112.3(2) .
F41 C122 F40 103.3(2) .
F41 C122 C119 112.2(2) .
F42 C122 F40 105.6(3) .
F42 C122 F41 108.9(3) .
F42 C122 C119 113.8(2) .
C124 C123 B2 121.81(18) .
C128 C123 C124 115.83(19) .
C128 C123 B2 122.07(19) .
C123 C124 H124 119.0 .
C125 C124 C123 121.9(2) .
C125 C124 H124 119.0 .
C124 C125 C126 121.0(2) .
C124 C125 C129 121.0(2) .
C126 C125 C129 118.0(2) .
C125 C126 H126 121.0 .
C127 C126 C125 118.0(2) .
C127 C126 H126 121.0 .
C126 C127 C128 121.1(2) .
C126 C127 C130 118.9(2) .
C128 C127 C130 119.8(2) .
C123 C128 H128 119.0 .
C127 C128 C123 122.1(2) .
C127 C128 H128 119.0 .
F43 C129 C125 114.6(2) .
F43 C129 F44 104.2(3) .
F43 C129 F45 109.9(4) .
F44 C129 C125 110.8(3) .
F45 C129 C125 113.4(3) .
F45 C129 F44 102.9(3) .
F43A C129 C125 109.5(5) .
F44A C129 C125 115.5(5) .
F44A C129 F43A 107.9(7) .
F44A C129 F45A 107.5(8) .
F45A C129 C125 112.5(7) .
F45A C129 F43A 103.2(7) .
F46 C130 C127 113.0(7) .
F46 C130 F47 108.8(8) .
F46 C130 F48 107.1(8) .
F47 C130 C127 111.9(7) .
F47 C130 F48 105.0(7) .
F48 C130 C127 110.7(5) .
F46A C130 C127 111.0(9) .
F47A C130 C127 115.6(6) .
F47A C130 F46A 105.1(9) .
F47A C130 F48A 105.8(9) .
F48A C130 C127 114.2(7) .
F48A C130 F46A 104.1(11) .
C99 B2 C107 102.92(17) .
C99 B2 C115 112.74(17) .
C99 B2 C123 112.38(16) .
C107 B2 C115 111.49(16) .
C107 B2 C123 113.22(17) .
C123 B2 C115 104.36(17) .
C130 F47 H72B 134.6(7) 4_576

loop_
_geom_bond_atom_site_label_1
_geom_bond_atom_site_label_2
_geom_bond_distance
Rh1 P1 2.3169(5)
Rh1 P2 2.3001(5)
Rh1 C1 2.225(2)
Rh1 C2 2.216(2)
Rh1 C4 2.212(2)
Rh1 C5 2.200(2)
P1 C8 1.846(2)
P1 C11 1.855(2)
P1 C17 1.850(2)
P2 C10 1.830(2)
P2 C23 1.855(2)
P2 C29 1.849(2)
C1 H1 0.93(3)
C1 C2 1.368(4)
C1 C6 1.546(4)
C2 H2 1.01(3)
C2 C3 1.533(3)
C3 H3 1.0000
C3 C4 1.544(4)
C3 C7 1.546(4)
C4 H4 0.91(4)
C4 C5 1.377(4)
C5 H5 0.96(4)
C5 C6 1.530(3)
C6 H6 1.0000
C6 C7 1.540(4)
C7 H7A 0.9900
C7 H7B 0.9900
C8 H8A 0.9900
C8 H8B 0.9900
C8 C9 1.528(3)
C9 H9A 0.9900
C9 H9B 0.9900
C9 C10 1.527(3)
C10 H10A 0.9900
C10 H10B 0.9900
C11 H11 1.0000
C11 C12 1.530(3)
C11 C16 1.537(3)
C12 H12A 0.9900
C12 H12B 0.9900
C12 C13 1.529(3)
C13 H13A 0.9900
C13 H13B 0.9900
C13 C14 1.515(4)
C14 H14A 0.9900
C14 H14B 0.9900
C14 C15 1.517(4)
C15 H15A 0.9900
C15 H15B 0.9900
C15 C16 1.535(3)
C16 H16A 0.9900
C16 H16B 0.9900
C17 H17 1.0000
C17 C18 1.529(3)
C17 C22 1.538(3)
C18 H18A 0.9900
C18 H18B 0.9900
C18 C19 1.528(3)
C19 H19A 0.9900
C19 H19B 0.9900
C19 C20 1.528(4)
C20 H20A 0.9900
C20 H20B 0.9900
C20 C21 1.528(4)
C21 H21A 0.9900
C21 H21B 0.9900
C21 C22 1.528(3)
C22 H22A 0.9900
C22 H22B 0.9900
C23 H23 1.0000
C23 C24 1.531(3)
C23 C28 1.542(3)
C24 H24A 0.9900
C24 H24B 0.9900
C24 C25 1.531(4)
C25 H25A 0.9900
C25 H25B 0.9900
C25 C26 1.533(4)
C26 H26A 0.9900
C26 H26B 0.9900
C26 C27 1.522(4)
C27 H27A 0.9900
C27 H27B 0.9900
C27 C28 1.524(3)
C28 H28A 0.9900
C28 H28B 0.9900
C29 H29 1.0000
C29 C30 1.528(3)
C29 C34 1.538(3)
C30 H30A 0.9900
C30 H30B 0.9900
C30 C31 1.539(3)
C31 H31A 0.9900
C31 H31B 0.9900
C31 C32 1.521(4)
C32 H32A 0.9900
C32 H32B 0.9900
C32 C33 1.522(4)
C33 H33A 0.9900
C33 H33B 0.9900
C33 C34 1.526(3)
C34 H34A 0.9900
C34 H34B 0.9900
Rh2 P3 2.3006(5)
Rh2 P4 2.3123(5)
Rh2 C66 2.208(2)
Rh2 C67 2.197(2)
Rh2 C69 2.224(2)
Rh2 C70 2.219(2)
P3 C73 1.826(2)
P3 C76 1.855(2)
P3 C82 1.849(2)
P4 C75 1.845(2)
P4 C88 1.858(2)
P4 C93 1.853(2)
C04S H04A 0.9900
C04S H04B 0.9900
C04S C90 1.516(4)
C04S C91 1.514(4)
C66 H66 0.95(3)
C66 C67 1.372(4)
C66 C71 1.539(3)
C67 C68 1.538(4)
C67 H67 0.92(4)
C68 H68 1.0000
C68 C69 1.544(4)
C68 C72 1.535(4)
C69 H69 0.92(3)
C69 C70 1.369(4)
C70 H70 1.05(4)
C70 C71 1.533(3)
C71 H71 1.0000
C71 C72 1.538(4)
C72 H72A 0.9900
C72 H72B 0.9900
C73 H73A 0.9900
C73 H73B 0.9900
C73 C74 1.524(3)
C74 H74A 0.9900
C74 H74B 0.9900
C74 C75 1.529(3)
C75 H75A 0.9900
C75 H75B 0.9900
C76 H76 1.0000
C76 C77 1.530(3)
C76 C81 1.539(3)
C77 H77A 0.9900
C77 H77B 0.9900
C77 C78 1.531(3)
C78 H78A 0.9900
C78 H78B 0.9900
C78 C79 1.526(4)
C79 H79A 0.9900
C79 H79B 0.9900
C79 C80 1.521(4)
C80 H80A 0.9900
C80 H80B 0.9900
C80 C81 1.532(3)
C81 H81A 0.9900
C81 H81B 0.9900
C82 H82 1.0000
C82 C83 1.526(3)
C82 C87 1.537(3)
C83 H83A 0.9900
C83 H83B 0.9900
C83 C84 1.538(3)
C84 H84A 0.9900
C84 H84B 0.9900
C84 C85 1.530(5)
C85 H85A 0.9900
C85 H85B 0.9900
C85 C86 1.506(4)
C86 H86A 0.9900
C86 H86B 0.9900
C86 C87 1.532(3)
C87 H87A 0.9900
C87 H87B 0.9900
C88 H88 1.0000
C88 C89 1.526(3)
C88 C92 1.533(3)
C89 H89A 0.9900
C89 H89B 0.9900
C89 C90 1.531(3)
C90 H90A 0.9900
C90 H90B 0.9900
C91 H91A 0.9900
C91 H91B 0.9900
C91 C92 1.532(4)
C92 H92A 0.9900
C92 H92B 0.9900
C93 H93 1.0000
C93 C94 1.532(3)
C93 C98 1.533(3)
C94 H94A 0.9900
C94 H94B 0.9900
C94 C95 1.528(3)
C95 H95A 0.9900
C95 H95B 0.9900
C95 C96 1.523(4)
C96 H96A 0.9900
C96 H96B 0.9900
C96 C97 1.528(4)
C97 H97A 0.9900
C97 H97B 0.9900
C97 C98 1.530(4)
C98 H98A 0.9900
C98 H98B 0.9900
F4 C42 1.349(4)
F5 C42 1.331(4)
F6 C42 1.306(4)
F13 C56 1.340(4)
F14 C56 1.312(4)
F15 C56 1.321(3)
F16 C57 1.335(3)
F17 C57 1.312(4)
F18 C57 1.339(3)
F19 C64 1.351(4)
F20 C64 1.331(4)
F21 C64 1.320(4)
F22 C65 1.307(3)
F23 C65 1.310(4)
F24 C65 1.329(4)
C01S H01S 0.9500
C01S C43 1.407(3)
C01S C44 1.392(3)
C35 C36 1.401(3)
C35 C40 1.404(3)
C35 B1 1.641(3)
C36 H36 0.9500
C36 C37 1.396(3)
C37 C38 1.384(4)
C37 C41 1.504(3)
C38 H38 0.9500
C38 C39 1.388(3)
C39 C40 1.391(3)
C39 C42 1.497(4)
C40 H40 0.9500
C41 F1 1.293(5)
C41 F2 1.282(5)
C41 F3 1.315(5)
C41 F1A 1.337(6)
C41 F2A 1.310(6)
C41 F3A 1.289(6)
C43 C47 1.404(3)
C43 B1 1.639(3)
C44 C45 1.390(3)
C44 C48 1.494(3)
C45 H45 0.9500
C45 C46 1.383(4)
C46 C47 1.393(3)
C46 C49 1.502(3)
C47 H47 0.9500
C48 F7 1.364(4)
C48 F8 1.288(4)
C48 F9 1.313(5)
C48 F7A 1.274(8)
C48 F8A 1.246(7)
C48 F9A 1.359(7)
C49 F10 1.314(5)
C49 F11 1.342(5)
C49 F12 1.318(5)
C49 F10A 1.304(9)
C49 F11A 1.308(9)
C49 F12A 1.349(9)
C50 C51 1.404(3)
C50 C55 1.400(3)
C50 B1 1.638(3)
C51 H51 0.9500
C51 C52 1.391(3)
C52 C53 1.388(3)
C52 C56 1.502(3)
C53 H53 0.9500
C53 C54 1.385(3)
C54 C55 1.395(3)
C54 C57 1.499(3)
C55 H55 0.9500
C58 C59 1.397(3)
C58 C63 1.407(3)
C58 B1 1.636(3)
C59 H59 0.9500
C59 C60 1.390(3)
C60 C61 1.385(3)
C60 C64 1.498(4)
C61 H61 0.9500
C61 C62 1.390(4)
C62 C63 1.392(3)
C62 C65 1.495(3)
C63 H63 0.9500
F25 C105 1.339(3)
F26 C105 1.318(4)
F27 C105 1.334(3)
F28 C106 1.302(4)
F29 C106 1.296(5)
F30 C106 1.310(4)
F31 C113 1.332(3)
F32 C113 1.327(4)
F33 C113 1.318(3)
F34 C114 1.321(3)
F35 C114 1.315(4)
F36 C114 1.339(3)
F40 C122 1.341(3)
F41 C122 1.334(4)
F42 C122 1.315(4)
C99 C100 1.404(3)
C99 C104 1.402(3)
C99 B2 1.636(3)
C100 H100 0.9500
C100 C101 1.393(3)
C101 C102 1.390(3)
C101 C105 1.498(3)
C102 H102 0.9500
C102 C103 1.390(4)
C103 C104 1.387(3)
C103 C106 1.501(3)
C104 H104 0.9500
C107 C108 1.401(3)
C107 C112 1.400(3)
C107 B2 1.638(3)
C108 H108 0.9500
C108 C109 1.390(3)
C109 C110 1.390(3)
C109 C113 1.502(3)
C110 H110 0.9500
C110 C111 1.387(3)
C111 C112 1.395(3)
C111 C114 1.500(3)
C112 H112 0.9500
C115 C116 1.400(3)
C115 C120 1.400(3)
C115 B2 1.644(3)
C116 H116 0.9500
C116 C117 1.398(3)
C117 C118 1.377(4)
C117 C121 1.502(3)
C118 H118 0.9500
C118 C119 1.389(3)
C119 C120 1.393(3)
C119 C122 1.501(3)
C120 H120 0.9500
C121 F37 1.319(5)
C121 F38 1.308(5)
C121 F39 1.293(5)
C121 F37A 1.276(6)
C121 F38A 1.333(7)
C121 F39A 1.305(7)
C123 C124 1.406(3)
C123 C128 1.403(3)
C123 B2 1.642(3)
C124 H124 0.9500
C124 C125 1.392(3)
C125 C126 1.392(3)
C125 C129 1.498(3)
C126 H126 0.9500
C126 C127 1.381(3)
C127 C128 1.394(3)
C127 C130 1.501(3)
C128 H128 0.9500
C129 F43 1.304(4)
C129 F44 1.374(4)
C129 F45 1.330(5)
C129 F43A 1.357(8)
C129 F44A 1.260(9)
C129 F45A 1.299(9)
C130 F46 1.295(8)
C130 F47 1.303(8)
C130 F48 1.332(7)
C130 F46A 1.327(9)
C130 F47A 1.302(9)
C130 F48A 1.315(8)

loop_
_geom_torsion_atom_site_label_1
_geom_torsion_atom_site_label_2
_geom_torsion_atom_site_label_3
_geom_torsion_atom_site_label_4
_geom_torsion
_geom_torsion_site_symmetry_4
Rh1 P1 C8 C9 34.6(2) .
Rh1 P1 C11 C12 73.74(17) .
Rh1 P1 C11 C16 -51.41(19) .
Rh1 P1 C17 C18 175.50(14) .
Rh1 P1 C17 C22 48.06(18) .
Rh1 P2 C10 C9 -36.4(2) .
Rh1 P2 C23 C24 160.74(15) .
Rh1 P2 C23 C28 34.29(17) .
Rh1 P2 C29 C30 172.58(16) .
Rh1 P2 C29 C34 -60.48(17) .
Rh1 C1 C2 C3 91.01(17) .
Rh1 C1 C6 C5 -4.8(2) .
Rh1 C1 C6 C7 -107.24(17) .
Rh1 C2 C3 C4 4.7(2) .
Rh1 C2 C3 C7 106.68(18) .
Rh1 C4 C5 C6 91.65(17) .
Rh1 C5 C6 C1 4.9(2) .
Rh1 C5 C6 C7 107.32(18) .
P1 C8 C9 C10 -73.8(2) .
P1 C11 C12 C13 -175.17(18) .
P1 C11 C16 C15 177.5(2) .
P1 C17 C18 C19 175.93(16) .
P1 C17 C22 C21 -174.37(19) .
P2 C23 C24 C25 172.43(17) .
P2 C23 C28 C27 -169.81(18) .
P2 C29 C30 C31 -178.09(19) .
P2 C29 C34 C33 171.58(18) .
C1 C2 C3 C4 -68.7(3) .
C1 C2 C3 C7 33.3(3) .
C1 C6 C7 C3 52.0(2) .
C2 C1 C6 C5 67.6(3) .
C2 C1 C6 C7 -34.8(2) .
C2 C3 C4 Rh1 -4.7(2) .
C2 C3 C4 C5 67.5(3) .
C2 C3 C7 C6 -51.6(2) .
C3 C4 C5 Rh1 -90.88(16) .
C3 C4 C5 C6 0.8(3) .
C4 C3 C7 C6 52.7(2) .
C4 C5 C6 C1 -68.6(3) .
C4 C5 C6 C7 33.8(3) .
C5 C6 C7 C3 -52.4(2) .
C6 C1 C2 Rh1 -90.17(17) .
C6 C1 C2 C3 0.8(3) .
C7 C3 C4 Rh1 -107.14(17) .
C7 C3 C4 C5 -34.9(2) .
C8 P1 C11 C12 -154.52(17) .
C8 P1 C11 C16 80.33(19) .
C8 P1 C17 C18 48.17(18) .
C8 P1 C17 C22 -79.27(19) .
C8 C9 C10 P2 73.9(2) .
C10 P2 C23 C24 28.89(19) .
C10 P2 C23 C28 -97.56(17) .
C10 P2 C29 C30 -57.0(2) .
C10 P2 C29 C34 69.96(18) .
C11 P1 C8 C9 -95.84(18) .
C11 P1 C17 C18 -58.83(18) .
C11 P1 C17 C22 173.73(17) .
C11 C12 C13 C14 54.2(3) .
C12 C11 C16 C15 52.2(3) .
C12 C13 C14 C15 -57.7(3) .
C13 C14 C15 C16 58.6(4) .
C14 C15 C16 C11 -56.0(4) .
C16 C11 C12 C13 -51.1(3) .
C17 P1 C8 C9 155.61(17) .
C17 P1 C11 C12 -47.17(19) .
C17 P1 C11 C16 -172.32(17) .
C17 C18 C19 C20 55.2(3) .
C18 C17 C22 C21 56.5(3) .
C18 C19 C20 C21 -54.5(3) .
C19 C20 C21 C22 55.0(3) .
C20 C21 C22 C17 -56.0(3) .
C22 C17 C18 C19 -56.0(3) .
C23 P2 C10 C9 88.05(18) .
C23 P2 C29 C30 55.8(2) .
C23 P2 C29 C34 -177.27(16) .
C23 C24 C25 C26 56.7(3) .
C24 C23 C28 C27 59.8(3) .
C24 C25 C26 C27 -53.2(3) .
C25 C26 C27 C28 53.6(3) .
C26 C27 C28 C23 -57.4(3) .
C28 C23 C24 C25 -59.4(3) .
C29 P2 C10 C9 -159.64(17) .
C29 P2 C23 C24 -81.76(18) .
C29 P2 C23 C28 151.79(17) .
C29 C30 C31 C32 -55.2(3) .
C30 C29 C34 C33 -58.0(3) .
C30 C31 C32 C33 55.5(3) .
C31 C32 C33 C34 -56.1(3) .
C32 C33 C34 C29 57.6(3) .
C34 C29 C30 C31 55.7(3) .
Rh2 P3 C73 C74 -37.8(2) .
Rh2 P3 C76 C77 159.56(14) .
Rh2 P3 C76 C81 32.45(18) .
Rh2 P3 C82 C83 171.56(18) .
Rh2 P3 C82 C87 -61.84(19) .
Rh2 P4 C75 C74 34.6(2) .
Rh2 P4 C88 C89 73.75(18) .
Rh2 P4 C88 C92 -50.9(2) .
Rh2 P4 C93 C94 175.44(14) .
Rh2 P4 C93 C98 48.26(18) .
Rh2 C66 C67 C68 91.54(17) .
Rh2 C66 C71 C70 -4.1(2) .
Rh2 C66 C71 C72 -106.94(18) .
Rh2 C67 C68 C69 5.1(2) .
Rh2 C67 C68 C72 107.46(19) .
Rh2 C69 C70 C71 90.86(17) .
Rh2 C70 C71 C66 4.1(2) .
Rh2 C70 C71 C72 106.85(18) .
P3 C73 C74 C75 74.4(2) .
P3 C76 C77 C78 171.64(17) .
P3 C76 C81 C80 -169.07(18) .
P3 C82 C83 C84 -177.3(2) .
P3 C82 C87 C86 172.00(19) .
P4 C88 C89 C90 -175.69(18) .
P4 C88 C92 C91 178.0(2) .
P4 C93 C94 C95 176.28(17) .
P4 C93 C98 C97 -174.24(19) .
C04S C91 C92 C88 -56.3(4) .
C66 C67 C68 C69 -68.3(3) .
C66 C67 C68 C72 34.0(3) .
C66 C71 C72 C68 52.7(2) .
C67 C66 C71 C70 68.3(3) .
C67 C66 C71 C72 -34.6(2) .
C67 C68 C69 Rh2 -5.1(2) .
C67 C68 C69 C70 67.5(3) .
C67 C68 C72 C71 -52.1(2) .
C68 C69 C70 Rh2 -90.26(17) .
C68 C69 C70 C71 0.6(3) .
C69 C68 C72 C71 52.2(2) .
C69 C70 C71 C66 -69.2(3) .
C69 C70 C71 C72 33.6(3) .
C70 C71 C72 C68 -52.0(2) .
C71 C66 C67 Rh2 -91.17(16) .
C71 C66 C67 C68 0.4(3) .
C72 C68 C69 Rh2 -107.26(18) .
C72 C68 C69 C70 -34.7(3) .
C73 P3 C76 C77 27.53(19) .
C73 P3 C76 C81 -99.57(18) .
C73 P3 C82 C83 -57.9(2) .
C73 P3 C82 C87 68.7(2) .
C73 C74 C75 P4 -73.7(2) .
C75 P4 C88 C89 -154.51(17) .
C75 P4 C88 C92 80.9(2) .
C75 P4 C93 C94 48.36(18) .
C75 P4 C93 C98 -78.83(19) .
C76 P3 C73 C74 87.00(19) .
C76 P3 C82 C83 55.0(2) .
C76 P3 C82 C87 -178.40(17) .
C76 C77 C78 C79 56.1(3) .
C77 C76 C81 C80 60.1(3) .
C77 C78 C79 C80 -52.4(3) .
C78 C79 C80 C81 52.7(3) .
C79 C80 C81 C76 -57.0(3) .
C81 C76 C77 C78 -59.4(3) .
C82 P3 C73 C74 -160.82(18) .
C82 P3 C76 C77 -83.63(18) .
C82 P3 C76 C81 149.27(17) .
C82 C83 C84 C85 -56.2(4) .
C83 C82 C87 C86 -57.9(3) .
C83 C84 C85 C86 56.4(4) .
C84 C85 C86 C87 -56.5(3) .
C85 C86 C87 C82 57.6(3) .
C87 C82 C83 C84 56.7(3) .
C88 P4 C75 C74 -96.09(19) .
C88 P4 C93 C94 -58.34(18) .
C88 P4 C93 C98 174.48(17) .
C88 C89 C90 C04S 54.8(3) .
C89 C88 C92 C91 53.1(3) .
C90 C04S C91 C92 58.3(4) .
C91 C04S C90 C89 -57.7(3) .
C92 C88 C89 C90 -52.2(3) .
C93 P4 C75 C74 154.92(18) .
C93 P4 C88 C89 -46.98(19) .
C93 P4 C88 C92 -171.60(18) .
C93 C94 C95 C96 55.5(3) .
C94 C93 C98 C97 56.6(3) .
C94 C95 C96 C97 -55.2(3) .
C95 C96 C97 C98 55.8(3) .
C96 C97 C98 C93 -56.3(3) .
C98 C93 C94 C95 -56.3(3) .
C01S C43 C47 C46 -1.3(3) .
C01S C43 B1 C35 -85.1(2) .
C01S C43 B1 C50 36.9(3) .
C01S C43 B1 C58 152.97(19) .
C01S C44 C45 C46 -0.9(3) .
C01S C44 C48 F7 121.2(4) .
C01S C44 C48 F8 2.4(6) .
C01S C44 C48 F9 -125.9(5) .
C01S C44 C48 F7A -157.2(9) .
C01S C44 C48 F8A 73.7(12) .
C01S C44 C48 F9A -44.7(9) .
C35 C36 C37 C38 0.1(4) .
C35 C36 C37 C41 178.4(2) .
C36 C35 C40 C39 1.6(3) .
C36 C35 B1 C43 89.1(2) .
C36 C35 B1 C50 -34.0(3) .
C36 C35 B1 C58 -148.87(19) .
C36 C37 C38 C39 1.0(4) .
C36 C37 C41 F1 166.1(5) .
C36 C37 C41 F2 -70.9(6) .
C36 C37 C41 F3 48.2(5) .
C36 C37 C41 F1A -121.5(5) .
C36 C37 C41 F2A -4.7(7) .
C36 C37 C41 F3A 122.1(6) .
C37 C38 C39 C40 -0.9(4) .
C37 C38 C39 C42 178.9(2) .
C38 C37 C41 F1 -15.6(6) .
C38 C37 C41 F2 107.5(5) .
C38 C37 C41 F3 -133.4(4) .
C38 C37 C41 F1A 56.8(6) .
C38 C37 C41 F2A 173.7(6) .
C38 C37 C41 F3A -59.6(6) .
C38 C39 C40 C35 -0.5(4) .
C38 C39 C42 F4 52.2(3) .
C38 C39 C42 F5 -62.6(4) .
C38 C39 C42 F6 171.7(3) .
C40 C35 C36 C37 -1.4(3) .
C40 C35 B1 C43 -84.9(2) .
C40 C35 B1 C50 152.01(19) .
C40 C35 B1 C58 37.1(3) .
C40 C39 C42 F4 -128.1(3) .
C40 C39 C42 F5 117.1(3) .
C40 C39 C42 F6 -8.6(4) .
C41 C37 C38 C39 -177.3(2) .
C42 C39 C40 C35 179.8(2) .
C43 C01S C44 C45 -0.2(3) .
C43 C01S C44 C48 -178.8(2) .
C44 C01S C43 C47 1.3(3) .
C44 C01S C43 B1 174.5(2) .
C44 C45 C46 C47 0.9(4) .
C44 C45 C46 C49 -176.4(2) .
C45 C44 C48 F7 -57.4(4) .
C45 C44 C48 F8 -176.3(6) .
C45 C44 C48 F9 55.5(5) .
C45 C44 C48 F7A 24.2(10) .
C45 C44 C48 F8A -104.9(12) .
C45 C44 C48 F9A 136.7(8) .
C45 C46 C47 C43 0.2(4) .
C45 C46 C49 F10 108.5(5) .
C45 C46 C49 F11 -134.2(4) .
C45 C46 C49 F12 -14.8(6) .
C45 C46 C49 F10A -162.9(9) .
C45 C46 C49 F11A -39.6(8) .
C45 C46 C49 F12A 78.2(8) .
C47 C43 B1 C35 87.7(2) .
C47 C43 B1 C50 -150.25(19) .
C47 C43 B1 C58 -34.2(3) .
C47 C46 C49 F10 -68.8(6) .
C47 C46 C49 F11 48.5(5) .
C47 C46 C49 F12 167.9(5) .
C47 C46 C49 F10A 19.7(9) .
C47 C46 C49 F11A 143.0(7) .
C47 C46 C49 F12A -99.1(8) .
C48 C44 C45 C46 177.7(2) .
C49 C46 C47 C43 177.5(2) .
C50 C51 C52 C53 -0.5(4) .
C50 C51 C52 C56 -177.5(2) .
C51 C50 C55 C54 1.1(3) .
C51 C50 B1 C35 -36.7(3) .
C51 C50 B1 C43 -154.66(19) .
C51 C50 B1 C58 83.8(2) .
C51 C52 C53 C54 1.1(3) .
C51 C52 C56 F13 -47.9(3) .
C51 C52 C56 F14 70.0(4) .
C51 C52 C56 F15 -166.1(3) .
C52 C53 C54 C55 -0.6(3) .
C52 C53 C54 C57 -177.2(2) .
C53 C52 C56 F13 135.0(3) .
C53 C52 C56 F14 -107.0(3) .
C53 C52 C56 F15 16.9(4) .
C53 C54 C55 C50 -0.5(3) .
C53 C54 C57 F16 -30.4(3) .
C53 C54 C57 F17 91.0(3) .
C53 C54 C57 F18 -148.6(2) .
C55 C50 C51 C52 -0.6(3) .
C55 C50 B1 C35 150.72(19) .
C55 C50 B1 C43 32.8(3) .
C55 C50 B1 C58 -88.7(2) .
C55 C54 C57 F16 153.0(2) .
C55 C54 C57 F17 -85.7(3) .
C55 C54 C57 F18 34.8(3) .
C56 C52 C53 C54 178.0(2) .
C57 C54 C55 C50 176.0(2) .
C58 C59 C60 C61 0.4(4) .
C58 C59 C60 C64 177.7(2) .
C59 C58 C63 C62 -1.4(3) .
C59 C58 B1 C35 36.1(3) .
C59 C58 B1 C43 153.5(2) .
C59 C58 B1 C50 -84.2(2) .
C59 C60 C61 C62 -0.8(4) .
C59 C60 C64 F19 50.1(3) .
C59 C60 C64 F20 -65.2(3) .
C59 C60 C64 F21 167.5(3) .
C60 C61 C62 C63 0.1(4) .
C60 C61 C62 C65 179.0(2) .
C61 C60 C64 F19 -132.5(3) .
C61 C60 C64 F20 112.2(3) .
C61 C60 C64 F21 -15.1(4) .
C61 C62 C63 C58 1.1(4) .
C61 C62 C65 F22 0.0(4) .
C61 C62 C65 F23 -121.9(3) .
C61 C62 C65 F24 120.8(3) .
C63 C58 C59 C60 0.7(3) .
C63 C58 B1 C35 -151.55(19) .
C63 C58 B1 C43 -34.1(3) .
C63 C58 B1 C50 88.2(2) .
C63 C62 C65 F22 179.0(3) .
C63 C62 C65 F23 57.0(4) .
C63 C62 C65 F24 -60.2(4) .
C64 C60 C61 C62 -178.1(2) .
C65 C62 C63 C58 -177.9(2) .
B1 C35 C36 C37 -175.7(2) .
B1 C35 C40 C39 175.9(2) .
B1 C43 C47 C46 -174.6(2) .
B1 C50 C51 C52 -173.7(2) .
B1 C50 C55 C54 174.0(2) .
B1 C58 C59 C60 173.6(2) .
B1 C58 C63 C62 -174.3(2) .
C99 C100 C101 C102 0.4(4) .
C99 C100 C101 C105 177.7(2) .
C100 C99 C104 C103 -1.4(3) .
C100 C99 B2 C107 -83.5(2) .
C100 C99 B2 C115 36.7(3) .
C100 C99 B2 C123 154.32(19) .
C100 C101 C102 C103 -0.9(4) .
C100 C101 C105 F25 42.6(3) .
C100 C101 C105 F26 -75.6(4) .
C100 C101 C105 F27 160.1(2) .
C101 C102 C103 C104 0.2(4) .
C101 C102 C103 C106 178.4(2) .
C102 C101 C105 F25 -140.0(2) .
C102 C101 C105 F26 101.8(3) .
C102 C101 C105 F27 -22.5(4) .
C102 C103 C104 C99 1.0(4) .
C102 C103 C106 F28 17.9(4) .
C102 C103 C106 F29 -105.4(4) .
C102 C103 C106 F30 137.4(3) .
C104 C99 C100 C101 0.8(3) .
C104 C99 B2 C107 88.1(2) .
C104 C99 B2 C115 -151.7(2) .
C104 C99 B2 C123 -34.1(3) .
C104 C103 C106 F28 -164.0(3) .
C104 C103 C106 F29 72.8(4) .
C104 C103 C106 F30 -44.4(4) .
C105 C101 C102 C103 -178.2(2) .
C106 C103 C104 C99 -177.2(2) .
C107 C108 C109 C110 0.4(3) .
C107 C108 C109 C113 -177.9(2) .
C108 C107 C112 C111 1.3(3) .
C108 C107 B2 C99 84.9(2) .
C108 C107 B2 C115 -36.2(3) .
C108 C107 B2 C123 -153.56(19) .
C108 C109 C110 C111 0.5(3) .
C108 C109 C113 F31 -62.7(3) .
C108 C109 C113 F32 54.6(3) .
C108 C109 C113 F33 175.6(2) .
C109 C110 C111 C112 -0.4(3) .
C109 C110 C111 C114 -176.6(2) .
C110 C109 C113 F31 119.0(3) .
C110 C109 C113 F32 -123.6(3) .
C110 C109 C113 F33 -2.7(4) .
C110 C111 C112 C107 -0.5(3) .
C110 C111 C114 F34 -25.7(4) .
C110 C111 C114 F35 97.4(3) .
C110 C111 C114 F36 -143.4(2) .
C112 C107 C108 C109 -1.2(3) .
C112 C107 B2 C99 -88.1(2) .
C112 C107 B2 C115 150.79(19) .
C112 C107 B2 C123 33.5(3) .
C112 C111 C114 F34 158.0(2) .
C112 C111 C114 F35 -78.9(3) .
C112 C111 C114 F36 40.3(3) .
C113 C109 C110 C111 178.7(2) .
C114 C111 C112 C107 175.7(2) .
C115 C116 C117 C118 0.0(4) .
C115 C116 C117 C121 178.7(2) .
C116 C115 C120 C119 1.3(3) .
C116 C115 B2 C99 -149.91(19) .
C116 C115 B2 C107 -34.7(3) .
C116 C115 B2 C123 87.8(2) .
C116 C117 C118 C119 1.0(4) .
C116 C117 C121 F37 153.8(4) .
C116 C117 C121 F38 -86.9(5) .
C116 C117 C121 F39 33.9(5) .
C116 C117 C121 F37A -154.1(7) .
C116 C117 C121 F38A -32.5(7) .
C116 C117 C121 F39A 80.3(7) .
C117 C118 C119 C120 -0.8(4) .
C117 C118 C119 C122 177.5(2) .
C118 C117 C121 F37 -27.5(5) .
C118 C117 C121 F38 91.8(5) .
C118 C117 C121 F39 -147.3(5) .
C118 C117 C121 F37A 24.6(7) .
C118 C117 C121 F38A 146.2(6) .
C118 C117 C121 F39A -101.0(7) .
C118 C119 C120 C115 -0.4(4) .
C118 C119 C122 F40 48.9(3) .
C118 C119 C122 F41 -66.9(3) .
C118 C119 C122 F42 168.8(3) .
C120 C115 C116 C117 -1.1(3) .
C120 C115 B2 C99 36.2(3) .
C120 C115 B2 C107 151.4(2) .
C120 C115 B2 C123 -86.1(2) .
C120 C119 C122 F40 -132.8(2) .
C120 C119 C122 F41 111.4(3) .
C120 C119 C122 F42 -12.9(4) .
C121 C117 C118 C119 -177.7(2) .
C122 C119 C120 C115 -178.6(2) .
C123 C124 C125 C126 -0.3(4) .
C123 C124 C125 C129 -179.9(2) .
C124 C123 C128 C127 -1.0(3) .
C124 C123 B2 C99 152.91(19) .
C124 C123 B2 C107 36.8(3) .
C124 C123 B2 C115 -84.6(2) .
C124 C125 C126 C127 -0.5(4) .
C124 C125 C129 F43 4.5(5) .
C124 C125 C129 F44 122.0(3) .
C124 C125 C129 F45 -122.9(4) .
C124 C125 C129 F43A -34.4(8) .
C124 C125 C129 F44A 87.6(9) .
C124 C125 C129 F45A -148.5(7) .
C125 C126 C127 C128 0.6(3) .
C125 C126 C127 C130 -175.5(2) .
C126 C125 C129 F43 -175.2(4) .
C126 C125 C129 F44 -57.7(4) .
C126 C125 C129 F45 57.5(4) .
C126 C125 C129 F43A 146.0(8) .
C126 C125 C129 F44A -92.1(9) .
C126 C125 C129 F45A 31.9(7) .
C126 C127 C128 C123 0.2(3) .
C126 C127 C130 F46 -17.8(10) .
C126 C127 C130 F47 105.4(8) .
C126 C127 C130 F48 -137.9(6) .
C126 C127 C130 F46A 80.6(13) .
C126 C127 C130 F47A -159.8(12) .
C126 C127 C130 F48A -36.7(9) .
C127 C130 F47 H72B 23.3 4_576
C128 C123 C124 C125 1.0(3) .
C128 C123 B2 C99 -33.6(3) .
C128 C123 B2 C107 -149.66(19) .
C128 C123 B2 C115 88.9(2) .
C128 C127 C130 F46 166.1(10) .
C128 C127 C130 F47 -70.7(8) .
C128 C127 C130 F48 46.0(6) .
C128 C127 C130 F46A -95.5(13) .
C128 C127 C130 F47A 24.1(12) .
C128 C127 C130 F48A 147.2(9) .
C129 C125 C126 C127 179.1(2) .
C130 C127 C128 C123 176.2(2) .
B2 C99 C100 C101 172.9(2) .
B2 C99 C104 C103 -173.5(2) .
B2 C107 C108 C109 -174.6(2) .
B2 C107 C112 C111 174.6(2) .
B2 C115 C116 C117 -175.4(2) .
B2 C115 C120 C119 175.5(2) .
B2 C123 C124 C125 174.9(2) .
B2 C123 C128 C127 -174.9(2) .
F46 C130 F47 H72B 148.9 4_576
F48 C130 F47 H72B -96.7 4_576
